data_4319377
loop_
_publ_author_name
'F. Albert Cotton'
'James P. Donahue'
'Chun Lin'
'Carlos A. Murillo'

_publ_section_title
;
 The Simplest Supramolecular Complexes Containing Pairs of
 Mo2(formamidinate)3 Units Linked with Various Dicarboxylates: Preparative
 Methods, Structures, and Electrochemistry
;
_journal_name_full 'Inorganic Chemistry'
_journal_page_first 1234
_journal_page_last 1244
_journal_paper_doi 10.1021/ic000934o
_journal_volume 40
_journal_year 2001
_chemical_compound_source synthesized
_chemical_formula_analytical 'not measured'
_chemical_formula_moiety
;
 [[(H3 C O C6 H4 N)2 C H]3 Mo2]2 (O2 C (C F2)2 C O2)
 . (C H2 Cl2)3.5 . (C6 H14)
;
_chemical_formula_structural
;
 [Mo2(DAniF)3]2(mu-O2C(CF2)2CO2).3.5(CH2Cl2).C6H14
;
_chemical_formula_sum 'C103.5 H111 Cl7 F4 Mo4 N12 O16'
_chemical_formula_weight 2486.95
_chemical_melting_point ?
_chemical_name_systematic
;
 ?
;
_space_group_IT_number 4
_symmetry_cell_setting monoclinic
_symmetry_space_group_name_Hall 'P 2yb'
_symmetry_space_group_name_H-M 'P 1 21 1'
_atom_sites_solution_hydrogens geom
_atom_sites_solution_primary direct
_atom_sites_solution_secondary difmap
_audit_creation_method SHELXL
_cell_angle_alpha 90.00
_cell_angle_beta 104.83(2)
_cell_angle_gamma 90.00
_cell_formula_units_Z 4
_cell_length_a 17.431(2)
_cell_length_b 19.63(1)
_cell_length_c 31.801(6)
_cell_measurement_reflns_used 250
_cell_measurement_temperature 213(2)
_cell_measurement_theta_max 20.8
_cell_measurement_theta_min 9.1
_cell_volume 10519(6)
_computing_cell_refinement 'MADNES (Enraf-Nonius, 1989)'
_computing_data_collection 'MADNES (Enraf-Nonius, 1989)'
_computing_data_reduction 'PROCOR (Kabsch, 1988)'
_computing_molecular_graphics 'SHELXTL V.5 (Siemens, 1994)'
_computing_publication_material CIFTAB
_computing_structure_refinement 'SHELXL-93 (Sheldrick, 1993)'
_computing_structure_solution 'SHELXS-86 (Sheldrick, 1990)'
_diffrn_ambient_temperature 213(2)
_diffrn_measurement_device 'Enraf-Nonius FAST area detector'
_diffrn_measurement_method 'ellipsoid-mask fitting'
_diffrn_radiation_monochromator graphite
_diffrn_radiation_source 'fine-focus sealed tube'
_diffrn_radiation_type MoK\a
_diffrn_radiation_wavelength 0.71073
_diffrn_reflns_av_R_equivalents 0.0321
_diffrn_reflns_av_sigmaI/netI 0.0318
_diffrn_reflns_limit_h_max 18
_diffrn_reflns_limit_h_min -18
_diffrn_reflns_limit_k_max 20
_diffrn_reflns_limit_k_min -17
_diffrn_reflns_limit_l_max 33
_diffrn_reflns_limit_l_min -34
_diffrn_reflns_number 39109
_diffrn_reflns_theta_max 22.62
_diffrn_reflns_theta_min 1.84
_diffrn_standards_number 'none (area detector data)'
_exptl_absorpt_coefficient_mu 0.721
_exptl_absorpt_correction_T_max 0.819
_exptl_absorpt_correction_T_min 0.718
_exptl_absorpt_correction_type multi-scan
_exptl_crystal_colour prism
_exptl_crystal_density_diffrn 1.570
_exptl_crystal_density_meas ?
_exptl_crystal_density_method none
_exptl_crystal_description orange
_exptl_crystal_F_000 5068
_exptl_crystal_size_max 0.30
_exptl_crystal_size_mid 0.30
_exptl_crystal_size_min 0.25
_refine_diff_density_max 1.152
_refine_diff_density_min -0.781
_refine_diff_density_rms 0.097
_refine_ls_abs_structure_details 'Flack H D (1983), Acta Cryst. A39, 876-881'
_refine_ls_abs_structure_Flack 0.00(3)
_refine_ls_extinction_coef noref
_refine_ls_extinction_method none
_refine_ls_goodness_of_fit_all 1.102
_refine_ls_goodness_of_fit_obs 1.086
_refine_ls_hydrogen_treatment noref
_refine_ls_matrix_type fullcycle
_refine_ls_number_parameters 2523
_refine_ls_number_reflns 21844
_refine_ls_number_restraints 18
_refine_ls_restrained_S_all 1.112
_refine_ls_restrained_S_obs 1.086
_refine_ls_R_factor_all 0.0536
_refine_ls_R_factor_obs 0.0508
_refine_ls_shift/esd_max 3.499
_refine_ls_shift/esd_mean 0.079
_refine_ls_structure_factor_coef Fsqd
_refine_ls_weighting_details 'w=1/[\s^2^(Fo^2^)+(0.0523P)^2^+54.9015P] where P=(Fo^2^+2Fc^2^)/3'
_refine_ls_weighting_scheme calc
_refine_ls_wR_factor_all 0.1320
_refine_ls_wR_factor_obs 0.1268
_reflns_number_observed 21238
_reflns_number_total 21869
_reflns_observed_criterion >2sigma(I)
_cod_data_source_file ic000934o_11.cif
_cod_data_source_block '[Mo2(DAniF)3]2(mu-O2C(CF2)2CO2).3.5(CH2Cl2).C6H14'
_cod_depositor_comments
;
The following automatic conversions were performed:

'_chemical_melting_point' value 'not measured' was changed to '?' -
the value is undefined or not given.

Automatic conversion script
Id: cif_fix_values 1569 2011-02-09 13:29:24Z adriana 

The following automatic conversions were performed:

'_geom_angle_publ_flag' value 'Y' changed to 'y' according to the
built-in table from CIF Core dictionary named 'cif_core.dic' version
2.4.1 from 2010-06-29 (206 times).

'_geom_angle_publ_flag' value 'N'
changed to 'n' according to the built-in table from CIF Core
dictionary named 'cif_core.dic' version 2.4.1 from 2010-06-29 (317
times).

'_geom_bond_publ_flag' value 'Y' changed to 'y' according to
the built-in table from CIF Core dictionary named 'cif_core.dic'
version 2.4.1 from 2010-06-29 (108 times).

'_geom_bond_publ_flag'
value 'N' changed to 'n' according to the built-in table from CIF
Core dictionary named 'cif_core.dic' version 2.4.1 from 2010-06-29
(233 times).

Automatic conversion script
Id: cif_fix_values 1646 2011-03-28 12:23:43Z adriana 

The following automatic conversions were performed:

'_exptl_crystal_density_meas' value 'not measured' was changed to '?'
- the value is perceived as not measured.

Automatic conversion script
Id: cif_fix_values 3008 2015-01-20 13:52:24Z robertas 

The following automatic conversions were performed:

'_refine_ls_weighting_scheme' value 'calc
w=1/[\s^2^(Fo^2^)+(0.0523P)^2^+54.9015P] where P=(Fo^2^+2Fc^2^)/3'
was changed to 'calc'. New tag '_refine_ls_weighting_details' was
created. The value of the new tag was set to
'w=1/[\s^2^(Fo^2^)+(0.0523P)^2^+54.9015P] where P=(Fo^2^+2Fc^2^)/3'.

Automatic conversion script
Id: cif_fix_values 3143 2015-03-26 13:38:13Z robertas 
;
_cod_original_cell_volume 10518.5(36)
_cod_original_formula_sum 'C103.50 H111 Cl7 F4 Mo4 N12 O16'
_cod_database_code 4319377

loop_
_symmetry_equiv_pos_as_xyz
'x, y, z'
'-x, y+1/2, -z'

loop_
_atom_site_aniso_label
_atom_site_aniso_U_11
_atom_site_aniso_U_22
_atom_site_aniso_U_33
_atom_site_aniso_U_23
_atom_site_aniso_U_13
_atom_site_aniso_U_12
Mo1 0.0260(3) 0.0207(5) 0.0249(3) -0.0023(3) 0.0055(3) -0.0042(3)
Mo2 0.0278(4) 0.0209(5) 0.0243(3) -0.0015(3) 0.0060(3) -0.0049(3)
Mo3 0.0241(3) 0.0223(5) 0.0228(3) 0.0038(3) 0.0054(3) -0.0039(3)
Mo4 0.0247(4) 0.0251(5) 0.0218(3) 0.0015(3) 0.0042(3) -0.0055(3)
Mo5 0.0430(4) 0.0239(5) 0.0310(4) -0.0008(4) -0.0011(3) 0.0002(4)
Mo6 0.0454(4) 0.0240(5) 0.0319(4) -0.0017(4) 0.0030(3) 0.0059(4)
Mo7 0.0355(4) 0.0213(5) 0.0216(4) 0.0015(3) 0.0006(3) -0.0018(3)
Mo8 0.0326(4) 0.0230(5) 0.0211(4) 0.0029(3) 0.0007(3) -0.0012(3)
Cl1 0.169(5) 0.084(4) 0.157(5) -0.016(3) 0.009(4) 0.027(4)
Cl2 0.128(4) 0.199(7) 0.191(6) -0.125(5) -0.038(4) 0.081(4)
Cl3 0.190(6) 0.193(8) 0.166(6) 0.050(5) 0.075(5) 0.088(6)
Cl4 0.098(3) 0.098(4) 0.113(3) 0.011(3) 0.013(2) 0.001(3)
Cl5 0.178(7) 0.172(8) 0.412(15) 0.052(9) 0.150(8) 0.051(6)
Cl6 0.123(5) 0.316(12) 0.175(6) 0.060(7) 0.048(4) 0.003(6)
F1 0.050(3) 0.031(4) 0.075(4) 0.020(3) -0.013(3) -0.002(3)
F2 0.055(3) 0.027(4) 0.078(4) -0.020(3) 0.033(3) -0.013(3)
F3 0.063(4) 0.036(4) 0.049(3) -0.009(3) 0.029(3) -0.017(3)
F4 0.036(3) 0.028(3) 0.052(3) 0.014(3) 0.002(2) -0.004(2)
F5 0.094(5) 0.032(4) 0.072(4) 0.008(3) 0.055(4) 0.012(3)
F6 0.042(3) 0.034(4) 0.079(4) -0.005(3) -0.004(3) 0.002(3)
F7 0.044(3) 0.033(4) 0.055(3) 0.000(3) -0.006(3) 0.002(3)
F8 0.070(4) 0.043(4) 0.048(3) 0.006(3) 0.031(3) 0.018(3)
O1 0.034(3) 0.019(4) 0.032(3) 0.001(3) 0.008(3) -0.004(3)
O2 0.037(3) 0.030(4) 0.022(3) -0.002(3) 0.006(2) -0.011(3)
O3 0.027(3) 0.031(4) 0.022(3) 0.009(3) 0.004(2) -0.008(3)
O4 0.037(3) 0.026(4) 0.026(3) 0.007(3) 0.009(3) -0.012(3)
O5 0.052(4) 0.081(6) 0.034(4) -0.012(4) 0.017(3) -0.007(4)
O6 0.050(4) 0.095(7) 0.059(5) -0.011(5) -0.016(4) 0.006(4)
O7 0.074(5) 0.043(5) 0.050(4) -0.018(4) -0.008(4) -0.001(4)
O8 0.128(8) 0.060(7) 0.064(5) 0.037(5) 0.028(5) 0.008(6)
O9 0.038(4) 0.053(5) 0.044(4) 0.004(3) -0.001(3) 0.005(3)
O10 0.105(6) 0.081(7) 0.028(4) -0.011(4) 0.018(4) 0.024(5)
O11 0.047(4) 0.080(6) 0.033(4) 0.014(4) -0.003(3) -0.012(4)
O12 0.088(6) 0.188(13) 0.072(6) -0.050(7) 0.058(5) -0.061(8)
O13 0.098(7) 0.050(6) 0.074(6) 0.036(5) 0.009(5) -0.017(5)
O14 0.120(7) 0.075(7) 0.048(5) -0.024(5) 0.020(5) 0.000(6)
O15 0.086(6) 0.065(7) 0.079(6) -0.010(5) 0.057(5) -0.002(5)
O16 0.058(5) 0.155(11) 0.041(4) 0.052(5) -0.008(4) -0.003(6)
O17 0.046(4) 0.033(4) 0.029(3) -0.003(3) 0.002(3) 0.001(3)
O18 0.058(4) 0.025(4) 0.031(3) 0.003(3) 0.000(3) 0.010(3)
O19 0.046(4) 0.022(4) 0.027(3) 0.005(3) 0.001(3) 0.000(3)
O20 0.044(3) 0.024(4) 0.022(3) -0.002(3) 0.004(3) -0.003(3)
O22 0.067(5) 0.063(6) 0.047(4) -0.012(4) -0.009(4) -0.005(4)
O23 0.106(7) 0.055(6) 0.084(6) -0.024(5) 0.051(5) 0.000(5)
O25 0.084(6) 0.094(8) 0.053(5) 0.001(5) 0.027(4) -0.034(5)
O26 0.055(4) 0.073(6) 0.034(4) -0.015(4) -0.014(3) 0.006(4)
O27 0.088(5) 0.060(6) 0.020(3) 0.010(3) 0.007(3) -0.032(4)
O28 0.082(6) 0.057(6) 0.051(4) -0.018(4) -0.003(4) -0.018(5)
O29 0.078(6) 0.109(9) 0.081(6) -0.064(6) 0.020(5) 0.003(6)
O30 0.079(5) 0.059(6) 0.044(4) 0.024(4) -0.020(4) -0.003(5)
O31 0.070(6) 0.123(10) 0.070(6) -0.035(6) -0.024(5) -0.016(6)
O32 0.067(5) 0.173(12) 0.042(4) -0.003(6) 0.033(4) 0.002(6)
N1 0.027(4) 0.025(5) 0.031(4) -0.008(3) 0.008(3) -0.001(3)
N2 0.028(4) 0.010(4) 0.036(4) 0.002(3) 0.004(3) -0.005(3)
N3 0.027(3) 0.017(5) 0.030(4) 0.003(3) 0.005(3) -0.007(3)
N4 0.031(4) 0.034(5) 0.028(4) 0.000(4) 0.007(3) -0.012(4)
N5 0.029(4) 0.017(4) 0.023(4) -0.001(3) 0.002(3) -0.005(3)
N6 0.034(4) 0.028(5) 0.023(4) -0.008(3) 0.006(3) -0.005(3)
N7 0.032(4) 0.019(5) 0.024(4) 0.001(3) 0.011(3) 0.000(3)
N8 0.027(4) 0.026(5) 0.024(4) -0.002(3) 0.005(3) -0.006(3)
N9 0.036(4) 0.024(5) 0.029(4) 0.003(4) 0.008(3) -0.005(4)
N10 0.028(4) 0.027(5) 0.026(4) -0.003(3) -0.002(3) -0.005(3)
N11 0.035(4) 0.024(5) 0.024(4) 0.006(3) 0.007(3) 0.000(3)
N12 0.031(4) 0.014(4) 0.028(4) 0.000(3) 0.007(3) 0.000(3)
N13 0.051(5) 0.038(6) 0.042(5) 0.000(4) 0.007(4) 0.004(4)
N14 0.038(4) 0.023(5) 0.044(5) 0.002(4) -0.003(4) -0.010(4)
N15 0.039(4) 0.034(6) 0.042(4) 0.002(4) 0.004(4) -0.005(4)
N16 0.047(5) 0.021(5) 0.041(4) -0.003(4) -0.003(4) 0.002(4)
N17 0.053(5) 0.027(5) 0.030(4) 0.004(4) 0.001(3) -0.001(4)
N18 0.043(4) 0.034(6) 0.038(4) -0.010(4) 0.006(4) 0.004(4)
N19 0.039(4) 0.032(5) 0.016(3) 0.005(3) -0.005(3) 0.003(4)
N20 0.038(4) 0.025(5) 0.017(3) -0.001(3) -0.003(3) 0.001(3)
N21 0.037(4) 0.026(5) 0.022(4) -0.001(3) 0.010(3) -0.006(3)
N22 0.032(4) 0.025(5) 0.023(3) 0.004(3) 0.004(3) 0.002(4)
N23 0.033(4) 0.024(5) 0.034(4) 0.004(3) 0.000(3) 0.000(3)
N24 0.032(4) 0.020(5) 0.036(4) 0.004(3) 0.004(3) 0.004(3)
C1 0.027(4) 0.012(5) 0.034(5) 0.001(4) 0.006(4) 0.003(4)
C2 0.022(4) 0.037(6) 0.016(4) -0.001(4) 0.003(3) 0.000(4)
C3 0.034(5) 0.030(6) 0.037(5) -0.006(4) 0.011(4) -0.007(4)
C4 0.042(5) 0.033(6) 0.019(4) -0.004(4) 0.014(4) -0.005(4)
C5 0.034(5) 0.023(6) 0.028(5) 0.001(4) 0.012(4) -0.007(4)
C6 0.025(4) 0.026(6) 0.032(5) -0.005(4) 0.003(4) -0.002(4)
C7 0.038(5) 0.040(7) 0.046(6) -0.013(5) 0.021(5) -0.013(5)
C8 0.040(6) 0.054(8) 0.035(5) -0.017(5) 0.010(4) -0.014(5)
C9 0.033(5) 0.047(7) 0.039(5) -0.003(5) 0.013(4) 0.005(5)
C1O 0.031(4) 0.035(6) 0.039(5) 0.004(5) 0.017(4) 0.001(5)
C11 0.033(4) 0.033(6) 0.029(4) -0.001(4) 0.007(4) -0.003(5)
C12 0.075(7) 0.075(10) 0.045(6) -0.012(6) 0.033(5) -0.016(8)
C13 0.028(5) 0.017(5) 0.033(5) 0.010(4) 0.001(4) -0.001(4)
C14 0.036(5) 0.119(13) 0.038(6) -0.014(7) 0.004(5) 0.020(7)
C15 0.057(7) 0.108(13) 0.052(7) -0.023(7) -0.003(6) 0.026(8)
C16 0.039(6) 0.049(7) 0.041(6) 0.003(5) -0.002(5) 0.003(5)
C17 0.046(6) 0.097(12) 0.055(7) 0.008(7) 0.011(6) 0.033(7)
C18 0.050(7) 0.109(12) 0.032(6) -0.009(6) -0.001(5) 0.025(7)
C19 0.099(11) 0.150(18) 0.076(10) -0.035(11) -0.039(8) 0.017(13)
C20 0.042(5) 0.017(6) 0.033(5) -0.004(4) 0.014(4) -0.006(4)
C21 0.029(4) 0.015(6) 0.035(5) -0.007(4) 0.008(4) -0.005(4)
C22 0.045(6) 0.030(7) 0.067(7) -0.001(6) -0.008(5) -0.002(5)
C23 0.095(9) 0.020(7) 0.056(7) -0.013(5) -0.015(7) -0.001(6)
C24 0.039(5) 0.028(7) 0.048(6) -0.013(5) -0.001(5) -0.003(5)
C25 0.035(5) 0.028(7) 0.045(6) 0.000(5) 0.003(4) -0.001(4)
C26 0.023(4) 0.024(6) 0.035(5) -0.002(4) 0.001(4) -0.003(4)
C27 0.087(8) 0.041(8) 0.036(6) -0.007(5) 0.002(5) 0.014(6)
C28 0.031(5) 0.014(6) 0.037(5) 0.004(4) 0.006(4) -0.001(4)
C29 0.059(6) 0.034(7) 0.046(6) 0.000(5) 0.015(5) -0.004(5)
C30 0.091(9) 0.041(8) 0.060(8) 0.010(6) 0.009(7) -0.011(7)
C31 0.054(6) 0.051(9) 0.050(7) 0.024(6) 0.014(5) 0.007(6)
C32 0.044(6) 0.050(9) 0.040(6) 0.001(5) 0.008(4) 0.013(5)
C33 0.047(6) 0.050(8) 0.026(5) 0.011(5) -0.001(4) -0.006(5)
C34 0.133(13) 0.111(15) 0.048(7) 0.032(8) 0.040(8) 0.004(11)
C35 0.035(5) 0.013(5) 0.039(5) -0.003(4) 0.015(4) -0.004(4)
C36 0.026(4) 0.009(5) 0.039(5) -0.005(4) 0.009(4) -0.007(4)
C37 0.049(6) 0.016(6) 0.041(5) -0.004(4) 0.025(5) -0.008(4)
C38 0.029(5) 0.048(7) 0.037(5) 0.000(5) 0.002(4) 0.003(5)
C39 0.041(5) 0.025(6) 0.030(5) -0.003(4) -0.004(4) 0.004(4)
C40 0.037(6) 0.049(8) 0.037(5) 0.000(5) 0.008(4) -0.004(5)
C41 0.037(5) 0.049(8) 0.031(5) -0.002(5) 0.010(4) -0.004(5)
C42 0.036(6) 0.069(10) 0.063(7) 0.007(6) -0.008(5) -0.007(6)
C43 0.040(5) 0.025(6) 0.026(4) 0.008(4) 0.013(4) 0.002(4)
C44 0.044(6) 0.029(6) 0.034(5) 0.005(4) 0.003(4) -0.003(5)
C45 0.054(6) 0.039(7) 0.032(5) 0.000(5) 0.008(5) 0.011(5)
C46 0.055(6) 0.051(8) 0.019(4) 0.006(4) 0.001(4) 0.016(5)
C47 0.060(7) 0.063(9) 0.038(6) 0.002(5) 0.026(5) 0.021(6)
C48 0.058(6) 0.045(8) 0.032(5) 0.008(5) 0.015(5) 0.013(5)
C49 0.121(13) 0.108(14) 0.044(7) -0.044(8) -0.008(7) 0.028(11)
C50 0.024(4) 0.027(6) 0.037(5) -0.007(4) -0.003(4) 0.000(4)
C51 0.016(4) 0.032(6) 0.025(4) -0.001(4) 0.003(3) 0.011(4)
C52 0.033(5) 0.033(7) 0.036(5) 0.010(4) 0.009(4) 0.004(4)
C53 0.036(5) 0.052(8) 0.031(5) -0.007(5) 0.005(4) -0.008(5)
C54 0.031(5) 0.051(8) 0.029(5) -0.005(5) 0.004(4) -0.008(5)
C55 0.031(5) 0.067(8) 0.030(5) 0.013(5) 0.006(4) 0.002(5)
C56 0.023(4) 0.050(7) 0.026(5) 0.001(4) 0.006(4) -0.008(4)
C57 0.047(6) 0.080(11) 0.051(7) 0.000(6) -0.013(5) 0.004(6)
C58 0.035(5) 0.043(7) 0.020(4) -0.009(4) 0.013(4) -0.009(4)
C59 0.036(5) 0.070(9) 0.031(5) -0.004(5) 0.011(4) -0.015(5)
C60 0.067(8) 0.107(12) 0.019(5) 0.005(6) 0.009(5) -0.047(8)
C61 0.054(7) 0.075(10) 0.047(7) -0.034(7) 0.031(5) -0.034(6)
C62 0.063(7) 0.059(9) 0.056(7) -0.021(7) 0.033(6) -0.010(6)
C63 0.048(6) 0.047(7) 0.045(6) -0.008(5) 0.014(5) -0.012(5)
C64 0.185(20) 0.290(34) 0.147(17) -0.142(20) 0.134(17) -0.162(22)
C65 0.029(5) 0.014(6) 0.058(7) 0.006(5) -0.004(4) -0.003(4)
C66 0.030(5) 0.036(7) 0.037(5) 0.008(4) 0.008(4) -0.007(4)
C67 0.062(7) 0.016(7) 0.049(6) 0.008(5) 0.010(5) -0.002(5)
C68 0.068(8) 0.039(8) 0.065(8) 0.015(6) -0.005(6) -0.020(6)
C69 0.051(6) 0.044(8) 0.051(7) 0.029(6) 0.007(5) -0.013(6)
C70 0.049(6) 0.052(9) 0.042(6) 0.004(5) 0.015(5) -0.019(6)
C71 0.038(5) 0.026(6) 0.045(5) 0.003(5) 0.012(4) -0.007(4)
C72 0.098(10) 0.099(13) 0.041(7) 0.028(7) -0.009(6) -0.030(9)
C73 0.021(4) 0.032(7) 0.049(6) -0.003(5) 0.009(4) 0.001(4)
C74 0.091(8) 0.019(6) 0.035(6) -0.013(5) 0.012(5) -0.008(6)
C75 0.082(8) 0.088(13) 0.040(6) 0.013(7) 0.016(6) -0.007(8)
C76 0.071(7) 0.048(9) 0.038(6) -0.025(6) 0.009(5) 0.002(6)
C77 0.070(7) 0.039(8) 0.060(7) -0.022(6) 0.007(6) 0.004(6)
C78 0.054(6) 0.039(8) 0.058(6) -0.018(6) 0.023(5) -0.015(5)
C79 0.127(14) 0.118(16) 0.074(10) -0.048(10) 0.016(9) 0.003(12)
C80 0.024(4) 0.020(6) 0.040(5) 0.001(4) 0.007(4) 0.002(4)
C81 0.026(4) 0.024(6) 0.034(5) 0.007(4) 0.011(4) 0.003(4)
C82 0.035(5) 0.031(6) 0.042(5) 0.007(4) 0.017(4) -0.009(4)
C83 0.036(5) 0.028(6) 0.053(6) 0.001(5) 0.021(5) -0.005(4)
C84 0.062(7) 0.033(7) 0.048(6) 0.003(5) 0.030(5) 0.001(5)
C85 0.043(6) 0.070(9) 0.029(5) 0.004(5) 0.013(4) -0.005(5)
C86 0.042(5) 0.057(8) 0.025(5) 0.005(5) 0.010(4) 0.007(5)
C87 0.098(10) 0.068(11) 0.077(9) -0.004(7) 0.046(8) 0.000(8)
C88 0.032(5) 0.023(6) 0.034(5) -0.006(4) 0.003(4) 0.011(4)
C89 0.024(5) 0.052(8) 0.052(6) 0.012(5) 0.005(4) -0.006(5)
C90 0.030(5) 0.080(9) 0.043(6) 0.016(6) 0.008(4) -0.006(5)
C91 0.049(6) 0.076(10) 0.035(5) 0.021(6) 0.009(5) 0.009(6)
C92 0.047(6) 0.056(8) 0.037(5) 0.020(5) 0.013(5) 0.001(5)
C93 0.029(5) 0.044(7) 0.030(5) 0.002(4) 0.011(4) -0.005(4)
C94 0.042(7) 0.185(20) 0.065(8) 0.060(10) -0.014(6) -0.012(9)
C95 0.042(5) 0.028(6) 0.038(5) 0.004(4) 0.010(4) 0.000(5)
C96 0.035(5) 0.030(6) 0.027(5) 0.009(4) -0.005(4) -0.004(4)
C97 0.043(5) 0.026(6) 0.041(5) -0.002(4) 0.004(4) 0.006(5)
C98 0.037(5) 0.033(6) 0.026(4) 0.004(4) 0.002(4) 0.014(4)
C99 0.045(5) 0.020(6) 0.058(6) -0.001(5) 0.013(5) -0.004(5)
C107 0.038(5) 0.031(7) 0.043(5) -0.004(5) 0.005(4) -0.006(5)
C108 0.061(7) 0.034(7) 0.045(6) -0.008(5) -0.013(5) 0.003(5)
C109 0.053(7) 0.043(8) 0.062(7) 0.004(6) -0.004(6) 0.006(6)
C110 0.038(5) 0.056(9) 0.038(5) -0.004(5) -0.002(4) -0.008(5)
C111 0.059(6) 0.040(8) 0.053(7) -0.007(5) 0.021(5) 0.003(6)
C112 0.042(6) 0.051(8) 0.043(6) 0.003(5) -0.003(5) 0.001(5)
C113 0.133(13) 0.061(10) 0.051(7) -0.025(7) 0.018(8) -0.008(9)
C114 0.040(6) 0.045(8) 0.071(8) 0.005(6) -0.003(5) -0.009(5)
C115 0.045(6) 0.029(7) 0.050(6) 0.008(5) 0.008(5) 0.009(5)
C116 0.132(12) 0.018(8) 0.065(8) -0.005(6) 0.036(8) 0.000(7)
C117 0.157(16) 0.033(9) 0.108(12) 0.008(9) 0.042(11) 0.034(9)
C118 0.069(7) 0.044(9) 0.065(7) -0.016(6) 0.037(6) 0.006(6)
C119 0.044(6) 0.047(9) 0.061(7) -0.002(6) 0.017(5) -0.009(5)
C120 0.042(5) 0.022(6) 0.066(7) -0.007(5) 0.012(5) 0.006(4)
C121 0.200(21) 0.117(18) 0.078(11) -0.017(11) 0.066(13) -0.038(15)
C129 0.046(5) 0.024(6) 0.040(5) -0.015(4) -0.002(4) 0.008(5)
C130 0.037(5) 0.039(7) 0.035(5) -0.006(5) -0.001(4) 0.004(5)
C131 0.062(7) 0.019(6) 0.053(6) -0.012(5) 0.013(5) -0.007(5)
C132 0.071(7) 0.042(8) 0.053(7) -0.014(6) 0.020(6) -0.026(6)
C133 0.055(6) 0.056(9) 0.054(7) 0.003(6) 0.018(5) -0.006(6)
C134 0.065(7) 0.039(7) 0.032(5) -0.008(5) 0.000(5) 0.000(6)
C135 0.060(6) 0.037(7) 0.039(6) -0.009(5) 0.005(5) -0.012(5)
C136 0.108(11) 0.120(15) 0.044(7) -0.014(8) 0.024(7) -0.027(10)
C137 0.035(5) 0.031(6) 0.034(5) -0.005(4) 0.000(4) -0.004(4)
C138 0.052(6) 0.028(6) 0.028(5) -0.008(4) 0.017(4) 0.003(5)
C139 0.038(5) 0.044(7) 0.039(5) 0.005(5) 0.007(4) 0.009(5)
C140 0.044(5) 0.032(7) 0.038(5) 0.001(5) -0.001(4) 0.003(5)
C141 0.048(6) 0.061(9) 0.039(6) -0.014(5) 0.003(5) 0.009(6)
C142 0.035(5) 0.044(7) 0.052(6) -0.011(5) 0.006(5) 0.007(5)
C143 0.082(8) 0.070(10) 0.046(7) -0.019(6) -0.012(6) 0.006(7)
C144 0.041(5) 0.028(6) 0.029(5) 0.002(4) 0.008(4) -0.007(4)
C145 0.039(5) 0.035(7) 0.021(4) 0.001(4) 0.002(4) -0.011(4)
C146 0.057(6) 0.024(6) 0.021(5) 0.009(4) 0.003(4) -0.009(5)
C147 0.057(6) 0.032(7) 0.031(5) -0.003(4) 0.008(4) -0.020(5)
C148 0.047(6) 0.051(8) 0.022(5) 0.006(5) -0.003(4) -0.017(5)
C149 0.062(7) 0.041(8) 0.038(6) 0.006(5) -0.002(5) -0.017(6)
C150 0.059(6) 0.030(7) 0.023(5) 0.001(4) 0.000(4) -0.005(5)
C151 0.147(14) 0.102(14) 0.040(7) -0.005(7) 0.035(8) -0.055(11)
C152 0.044(6) 0.021(6) 0.022(4) 0.003(4) -0.010(4) 0.000(4)
C153 0.045(6) 0.043(7) 0.030(5) 0.001(5) 0.004(4) -0.006(5)
C154 0.071(7) 0.049(8) 0.024(5) -0.003(5) 0.012(5) -0.009(6)
C155 0.055(6) 0.029(6) 0.025(5) 0.004(4) -0.015(4) -0.013(5)
C156 0.045(5) 0.029(6) 0.040(6) 0.000(5) 0.007(4) -0.006(5)
C157 0.039(5) 0.022(6) 0.040(5) -0.008(4) -0.006(4) 0.000(4)
C158 0.071(8) 0.067(11) 0.096(10) -0.038(8) 0.012(7) -0.025(7)
C159 0.026(4) 0.024(6) 0.040(5) 0.004(4) 0.007(4) -0.002(4)
C160 0.034(5) 0.020(6) 0.051(6) 0.002(4) 0.007(4) -0.004(4)
C161 0.040(5) 0.051(8) 0.046(6) -0.010(5) 0.010(4) -0.006(5)
C162 0.042(6) 0.082(11) 0.077(8) -0.037(8) 0.024(6) -0.003(6)
C163 0.062(8) 0.063(10) 0.061(7) -0.024(6) 0.017(6) -0.006(6)
C164 0.039(5) 0.061(9) 0.048(6) -0.022(6) 0.006(4) -0.006(6)
C165 0.034(5) 0.043(7) 0.031(5) -0.012(4) 0.010(4) 0.000(4)
C166 0.073(9) 0.127(16) 0.089(10) -0.075(10) 0.030(8) -0.017(9)
C167 0.036(5) 0.028(6) 0.028(5) 0.006(4) 0.003(4) 0.003(4)
C168 0.057(6) 0.024(7) 0.043(6) -0.003(5) -0.009(5) -0.003(5)
C169 0.082(8) 0.029(7) 0.053(7) 0.024(5) -0.006(6) -0.018(6)
C170 0.044(6) 0.064(9) 0.038(6) 0.010(6) -0.007(5) -0.002(6)
C171 0.030(5) 0.042(8) 0.046(6) 0.002(5) -0.005(4) -0.012(5)
C172 0.039(5) 0.032(6) 0.031(5) 0.009(4) -0.001(4) 0.005(5)
C173 0.141(14) 0.126(15) 0.032(7) 0.021(8) -0.051(8) -0.051(12)
C174 0.033(5) 0.041(7) 0.043(5) 0.008(5) 0.011(4) 0.006(5)
C175 0.030(4) 0.029(6) 0.027(4) -0.002(4) -0.001(3) 0.007(5)
C176 0.053(6) 0.028(7) 0.040(6) -0.008(5) -0.007(5) -0.002(5)
C177 0.069(7) 0.055(9) 0.045(6) -0.008(6) -0.017(5) 0.013(7)
C178 0.039(6) 0.084(11) 0.070(9) -0.032(7) -0.008(6) -0.003(7)
C179 0.052(7) 0.115(13) 0.059(8) -0.040(8) 0.016(6) -0.033(7)
C180 0.038(6) 0.064(9) 0.065(7) -0.010(6) 0.018(5) -0.017(6)
C181 0.115(14) 0.191(25) 0.118(15) -0.045(16) -0.032(11) -0.069(16)
C182 0.027(5) 0.033(6) 0.028(4) 0.003(4) 0.001(4) -0.002(4)
C183 0.029(5) 0.079(9) 0.050(6) 0.010(6) 0.016(5) 0.000(5)
C184 0.044(6) 0.101(12) 0.038(6) 0.007(6) 0.009(5) 0.014(6)
C185 0.051(6) 0.064(9) 0.049(6) 0.008(6) 0.024(5) 0.007(6)
C186 0.039(5) 0.060(9) 0.060(7) -0.016(6) 0.025(5) -0.004(5)
C187 0.038(5) 0.051(8) 0.055(6) -0.010(5) 0.008(5) 0.007(5)
C188 0.088(10) 0.335(34) 0.025(6) 0.013(12) 0.015(6) 0.039(16)
C189 0.182(18) 0.168(22) 0.164(18) 0.121(17) 0.128(16) 0.110(17)
C190 0.084(10) 0.086(13) 0.103(11) 0.012(10) 0.009(9) -0.009(9)
C191 0.175(20) 0.266(34) 0.071(12) 0.053(16) 0.018(12) -0.073(21)
C192 0.226(30) 0.104(24) 0.470(56) -0.006(29) -0.171(34) -0.039(21)
C193 0.045(8) 0.269(46) 0.427(52) 0.260(44) 0.099(17) 0.061(15)
C194 0.401(51) 0.353(53) 0.069(14) -0.008(21) 0.003(21) -0.122(43)
C195 0.076(12) 0.230(34) 0.369(38) 0.137(29) 0.091(18) 0.008(15)

loop_
_atom_site_label
_atom_site_type_symbol
_atom_site_fract_x
_atom_site_fract_y
_atom_site_fract_z
_atom_site_U_iso_or_equiv
_atom_site_thermal_displace_type
_atom_site_occupancy
_atom_site_calc_flag
_atom_site_refinement_flags
_atom_site_disorder_group
Mo1 Mo -0.11644(4) 1.17838(4) -0.53542(2) 0.0240(2) Uani 1 d . .
Mo2 Mo -0.16954(4) 1.17641(4) -0.60214(2) 0.0245(2) Uani 1 d . .
Mo3 Mo -0.42878(4) 0.78465(4) -0.54859(2) 0.0232(2) Uani 1 d . .
Mo4 Mo -0.43653(4) 0.79759(4) -0.61465(2) 0.0242(2) Uani 1 d . .
Mo5 Mo -0.09753(5) 0.68119(5) 0.11202(2) 0.0346(2) Uani 1 d . .
Mo6 Mo -0.11122(5) 0.69113(4) 0.04501(2) 0.0350(2) Uani 1 d . .
Mo7 Mo -0.32481(4) 1.11103(4) 0.09550(2) 0.0274(2) Uani 1 d . .
Mo8 Mo -0.36939(4) 1.09577(4) 0.02871(2) 0.0267(2) Uani 1 d . .
Cl1 Cl -0.3723(4) 1.0025(3) 0.6144(2) 0.143(2) Uani 1 d . .
Cl2 Cl -0.3077(3) 0.8832(4) 0.5881(2) 0.187(4) Uani 1 d . .
Cl3 Cl -0.2459(4) 0.5218(4) -0.3717(2) 0.178(3) Uani 1 d . .
Cl4 Cl -0.1678(3) 0.4637(3) -0.4324(2) 0.1056(14) Uani 1 d . .
Cl5 Cl 0.2046(5) 0.4648(5) 0.1039(4) 0.240(5) Uani 1 d . .
Cl6 Cl 0.3548(4) 0.4359(6) 0.0960(3) 0.203(4) Uani 1 d . .
Cl7 Cl -0.3918(5) 1.3295(5) -0.1496(3) 0.199(3) Uiso 1 d . .
Cl8 Cl -0.2868(5) 1.3874(5) -0.0776(3) 0.204(3) Uiso 1 d . .
Cl9A Cl -0.1247(28) 1.0619(28) -0.3843(14) 0.604(22) Uiso 0.67(2) d P 1
Cl9B Cl -0.1538(7) 1.0492(7) -0.4207(4) 0.082(6) Uiso 0.33(2) d P 2
Cl10 Cl -0.0434(7) 0.9576(7) -0.3935(4) 0.249(4) Uiso 1 d . .
Cl11 Cl -0.4071(6) 0.9113(6) -0.3030(3) 0.233(4) Uiso 1 d . .
Cl12 Cl -0.3335(6) 0.9063(6) -0.2152(4) 0.240(4) Uiso 1 d . .
Cl13 Cl -0.2684(6) 0.7013(6) -0.2942(3) 0.225(4) Uiso 1 d . .
Cl14 Cl -0.2111(7) 0.5776(7) -0.2612(4) 0.275(5) Uiso 1 d . .
F1 F -0.2009(3) 0.9488(3) -0.5209(2) 0.057(2) Uani 1 d . .
F2 F -0.2357(3) 0.9429(3) -0.5912(2) 0.051(2) Uani 1 d . .
F3 F -0.3301(3) 1.0137(3) -0.5174(2) 0.0466(15) Uani 1 d . .
F4 F -0.3623(3) 1.0326(3) -0.5863(2) 0.0398(13) Uani 1 d . .
F5 F -0.2779(4) 0.8672(3) 0.1107(2) 0.060(2) Uani 1 d . .
F6 F -0.3177(3) 0.8557(3) 0.0406(2) 0.055(2) Uani 1 d . .
F7 F -0.1421(3) 0.9268(3) 0.1013(2) 0.0477(15) Uani 1 d . .
F8 F -0.1823(4) 0.9185(3) 0.0317(2) 0.051(2) Uani 1 d . .
O1 O -0.1610(3) 1.0773(3) -0.5267(2) 0.0283(14) Uani 1 d . .
O2 O -0.2165(3) 1.0757(3) -0.5979(2) 0.0302(15) Uani 1 d . .
O3 O -0.3797(3) 0.8858(3) -0.5328(2) 0.0270(14) Uani 1 d . .
O4 O -0.3923(3) 0.9003(3) -0.6036(2) 0.0295(14) Uani 1 d . .
O5 O -0.2416(4) 1.2122(4) -0.3474(2) 0.054(2) Uani 1 d . .
O6 O -0.5585(4) 1.2177(5) -0.7294(3) 0.073(3) Uani 1 d . .
O7 O 0.0646(5) 1.4340(4) -0.3925(2) 0.060(2) Uani 1 d . .
O8 O -0.1547(6) 1.4181(5) -0.7676(3) 0.083(3) Uani 1 d . .
O9 O 0.2331(4) 1.0606(4) -0.3993(2) 0.047(2) Uani 1 d . .
O10 O -0.0887(5) 0.9992(5) -0.7762(2) 0.071(3) Uani 1 d . .
O11 O -0.1315(4) 0.7308(4) -0.3624(2) 0.056(2) Uani 1 d . .
O12 O -0.1735(6) 0.7726(7) -0.7461(3) 0.109(5) Uani 1 d . .
O13 O -0.4595(5) 0.5225(5) -0.4126(3) 0.076(3) Uani 1 d . .
O14 O -0.5123(6) 0.6100(5) -0.8025(3) 0.081(3) Uani 1 d . .
O15 O -0.6449(5) 0.9033(5) -0.4075(3) 0.070(2) Uani 1 d . .
O16 O -0.7098(5) 0.9318(6) -0.7927(2) 0.088(3) Uani 1 d . .
O17 O -0.1747(4) 0.7680(3) 0.1128(2) 0.038(2) Uani 1 d . .
O18 O -0.1926(4) 0.7744(3) 0.0404(2) 0.040(2) Uani 1 d . .
O19 O -0.2517(4) 1.0204(3) 0.1007(2) 0.0333(15) Uani 1 d . .
O20 O -0.2973(3) 1.0056(3) 0.0299(2) 0.0309(14) Uani 1 d . .
O22 O 0.1021(5) 0.8335(5) 0.3007(2) 0.064(2) Uani 1 d . .
O23 O -0.0172(6) 0.5049(5) -0.1176(3) 0.077(3) Uani 1 d . .
O25 O -0.3144(5) 0.5265(5) 0.2430(3) 0.075(3) Uani 1 d . .
O26 O -0.4089(4) 0.5830(4) -0.1363(2) 0.058(2) Uani 1 d . .
O27 O -0.3866(5) 0.9552(4) 0.2806(2) 0.058(2) Uani 1 d . .
O28 O -0.6583(5) 0.8721(5) -0.0922(2) 0.067(2) Uani 1 d . .
O29 O -0.4328(5) 1.3561(6) 0.2364(3) 0.089(3) Uani 1 d . .
O30 O -0.5834(5) 1.2861(5) -0.1421(2) 0.067(2) Uani 1 d . .
O31 O 0.0226(5) 1.2478(6) 0.2278(3) 0.095(3) Uani 1 d . .
O32 O -0.2292(5) 1.1676(7) -0.1547(2) 0.091(4) Uani 1 d . .
N1 N -0.2225(4) 1.2119(4) -0.5206(2) 0.028(2) Uani 1 d . .
N2 N -0.2821(4) 1.2105(4) -0.5933(2) 0.025(2) Uani 1 d . .
N3 N -0.0700(4) 1.2772(4) -0.5385(2) 0.025(2) Uani 1 d . .
N4 N -0.1267(4) 1.2752(4) -0.6125(2) 0.031(2) Uani 1 d . .
N5 N -0.0118(4) 1.1283(4) -0.5437(2) 0.024(2) Uani 1 d . .
N6 N -0.0713(4) 1.1255(4) -0.6166(2) 0.029(2) Uani 1 d . .
N7 N -0.3070(4) 0.7543(4) -0.5346(2) 0.024(2) Uani 1 d . .
N8 N -0.3153(4) 0.7688(4) -0.6071(2) 0.026(2) Uani 1 d . .
N9 N -0.4722(4) 0.6835(4) -0.5585(2) 0.030(2) Uani 1 d . .
N10 N -0.4780(4) 0.6968(4) -0.6312(2) 0.029(2) Uani 1 d . .
N11 N -0.5435(4) 0.8294(4) -0.5542(2) 0.028(2) Uani 1 d . .
N12 N -0.5530(4) 0.8402(4) -0.6275(2) 0.024(2) Uani 1 d . .
N13 N -0.0197(5) 0.7660(5) 0.0539(3) 0.045(2) Uani 1 d . .
N14 N -0.0020(4) 0.7519(4) 0.1272(2) 0.038(2) Uani 1 d . .
N15 N -0.0321(4) 0.6115(4) 0.0427(2) 0.039(2) Uani 1 d . .
N16 N -0.0198(4) 0.5983(4) 0.1165(2) 0.039(2) Uani 1 d . .
N17 N -0.2027(5) 0.6195(4) 0.1033(2) 0.038(2) Uani 1 d . .
N18 N -0.2132(4) 0.6275(4) 0.0295(2) 0.039(2) Uani 1 d . .
N19 N -0.4106(4) 1.0460(4) 0.1115(2) 0.031(2) Uani 1 d . .
N20 N -0.4596(4) 1.0289(4) 0.0380(2) 0.029(2) Uani 1 d . .
N21 N -0.3960(4) 1.2009(4) 0.0952(2) 0.028(2) Uani 1 d . .
N22 N -0.4412(4) 1.1833(4) 0.0218(2) 0.027(2) Uani 1 d . .
N23 N -0.2220(4) 1.1654(4) 0.0866(2) 0.032(2) Uani 1 d . .
N24 N -0.2732(4) 1.1494(4) 0.0133(2) 0.030(2) Uani 1 d . .
C10A C 0.0145(8) 0.8013(11) 0.0217(5) 0.044(6) Uiso 0.64(2) d PD 3
C11A C -0.0443(10) 0.8169(10) -0.0171(5) 0.049(5) Uiso 0.64(2) d PD 3
H11M H -0.0974(10) 0.8059(10) -0.0203(5) 0.058 Uiso 0.64(2) calc PR 3
C12A C -0.0196(12) 0.8490(11) -0.0499(6) 0.060(6) Uiso 0.64(2) d PD 3
H12J H -0.0559(12) 0.8558(11) -0.0766(6) 0.072 Uiso 0.64(2) calc PR 3
C13A C 0.0553(12) 0.8708(11) -0.0444(6) 0.060(5) Uiso 0.64(2) d PD 3
C14A C 0.1136(13) 0.8563(14) -0.0068(7) 0.089(8) Uiso 0.64(2) d PD 3
H14M H 0.1655(13) 0.8715(14) -0.0030(7) 0.106 Uiso 0.64(2) calc PR 3
C15A C 0.0913(11) 0.8180(13) 0.0251(6) 0.072(7) Uiso 0.64(2) d PD 3
H15P H 0.1302(11) 0.8036(13) 0.0493(6) 0.086 Uiso 0.64(2) calc PR 3
C16A C 0.1251(18) 0.9542(17) -0.0726(10) 0.124(11) Uiso 0.64(2) d PD 3
H16P H 0.1315(18) 0.9764(17) -0.0984(10) 0.186 Uiso 0.64(2) calc PR 3
H16Q H 0.1741(18) 0.9327(17) -0.0578(10) 0.186 Uiso 0.64(2) calc PR 3
H16R H 0.1106(18) 0.9872(17) -0.0537(10) 0.186 Uiso 0.64(2) calc PR 3
O21A O 0.0700(11) 0.9087(11) -0.0832(6) 0.113(7) Uiso 0.64(2) d PD 3
C10B C -0.0102(11) 0.8000(16) 0.0158(7) 0.029(9) Uiso 0.36(2) d PD 4
C11B C -0.0744(13) 0.8183(16) -0.0192(7) 0.042(9) Uiso 0.36(2) d PD 4
H11N H -0.1265(13) 0.8083(16) -0.0191(7) 0.050 Uiso 0.36(2) calc PR 4
C12B C -0.0565(15) 0.8517(15) -0.0538(7) 0.040(8) Uiso 0.36(2) d PD 4
H12K H -0.0975(15) 0.8669(15) -0.0767(7) 0.048 Uiso 0.36(2) calc PR 4
C13B C 0.0188(16) 0.8626(18) -0.0550(8) 0.051(9) Uiso 0.36(2) d PD 4
C14B C 0.0842(14) 0.8456(15) -0.0208(8) 0.043(8) Uiso 0.36(2) d PD 4
H14N H 0.1362(14) 0.8541(15) -0.0219(8) 0.051 Uiso 0.36(2) calc PR 4
C15B C 0.0658(13) 0.8152(18) 0.0148(8) 0.046(10) Uiso 0.36(2) d PD 4
H15Q H 0.1069(13) 0.8047(18) 0.0389(8) 0.055 Uiso 0.36(2) calc PR 4
C16B C -0.0293(31) 0.8988(35) -0.1273(14) 0.150(24) Uiso 0.36(2) d PD 4
H16S H -0.0183(31) 0.9238(35) -0.1510(14) 0.224 Uiso 0.36(2) calc PR 4
H16T H -0.0743(31) 0.9185(35) -0.1197(14) 0.224 Uiso 0.36(2) calc PR 4
H16U H -0.0404(31) 0.8522(35) -0.1357(14) 0.224 Uiso 0.36(2) calc PR 4
O21B O 0.0306(18) 0.9015(20) -0.0947(9) 0.116(13) Uiso 0.36(2) d PD 4
C10C C 0.0129(10) 0.5626(10) 0.1593(6) 0.027(6) Uiso 0.54(3) d P 5
C11C C 0.0937(11) 0.5534(11) 0.1704(6) 0.033(6) Uiso 0.54(3) d P 5
H11K H 0.1238(11) 0.5670(11) 0.1517(6) 0.039 Uiso 0.54(3) calc PR 5
C12C C 0.1307(13) 0.5226(12) 0.2111(6) 0.041(6) Uiso 0.54(3) d P 5
H12H H 0.1856(13) 0.5186(12) 0.2204(6) 0.050 Uiso 0.54(3) calc PR 5
C13C C 0.0821(11) 0.4986(11) 0.2366(6) 0.034(6) Uiso 0.54(3) d P 5
C14C C 0.0034(11) 0.5116(13) 0.2233(8) 0.042(7) Uiso 0.54(3) d P 5
H14K H -0.0281(11) 0.4988(13) 0.2416(8) 0.051 Uiso 0.54(3) calc PR 5
C15C C -0.0323(12) 0.5420(14) 0.1852(8) 0.044(8) Uiso 0.54(3) d P 5
H15N H -0.0870(12) 0.5484(14) 0.1771(8) 0.052 Uiso 0.54(3) calc PR 5
C16C C 0.1917(20) 0.4580(20) 0.2897(11) 0.110(13) Uiso 0.54(3) d P 5
H16J H 0.2061(20) 0.4387(20) 0.3184(11) 0.165 Uiso 0.54(3) calc PR 5
H16K H 0.2197(20) 0.5001(20) 0.2896(11) 0.165 Uiso 0.54(3) calc PR 5
H16L H 0.2055(20) 0.4268(20) 0.2696(11) 0.165 Uiso 0.54(3) calc PR 5
O24A O 0.1100(12) 0.4702(12) 0.2774(6) 0.079(7) Uiso 0.54(3) d P 5
C10D C 0.0303(13) 0.5633(14) 0.1504(8) 0.038(9) Uiso 0.46(3) d P 6
C11D C 0.1091(18) 0.5418(18) 0.1599(10) 0.065(10) Uiso 0.46(3) d P 6
H11L H 0.1377(18) 0.5472(18) 0.1392(10) 0.079 Uiso 0.46(3) calc PR 6
C12D C 0.1444(19) 0.5138(19) 0.1981(10) 0.068(12) Uiso 0.46(3) d P 6
H12I H 0.1982(19) 0.5036(19) 0.2044(10) 0.082 Uiso 0.46(3) calc PR 6
C13D C 0.1051(19) 0.5003(19) 0.2268(11) 0.068(11) Uiso 0.46(3) d P 6
C14D C 0.0282(20) 0.5132(21) 0.2216(13) 0.071(14) Uiso 0.46(3) d P 6
H14L H 0.0017(20) 0.4985(21) 0.2418(13) 0.085 Uiso 0.46(3) calc PR 6
C15D C -0.0108(15) 0.5492(18) 0.1849(11) 0.050(11) Uiso 0.46(3) d P 6
H15O H -0.0625(15) 0.5645(18) 0.1819(11) 0.061 Uiso 0.46(3) calc PR 6
C16D C 0.1024(35) 0.4518(34) 0.2958(18) 0.162(25) Uiso 0.46(3) d P 6
H16M H 0.1336(35) 0.4215(34) 0.3172(18) 0.243 Uiso 0.46(3) calc PR 6
H16N H 0.0503(35) 0.4330(34) 0.2847(18) 0.243 Uiso 0.46(3) calc PR 6
H16O H 0.0984(35) 0.4952(34) 0.3090(18) 0.243 Uiso 0.46(3) calc PR 6
O24B O 0.1352(16) 0.4593(15) 0.2651(8) 0.092(11) Uiso 0.46(3) d P 6
C1 C -0.2010(5) 1.0503(4) -0.5611(3) 0.025(2) Uani 1 d . .
C2 C -0.3709(4) 0.9180(5) -0.5643(2) 0.025(2) Uani 1 d . .
C3 C -0.2392(5) 0.9814(5) -0.5571(3) 0.033(2) Uani 1 d . .
C4 C -0.3277(5) 0.9863(5) -0.5559(3) 0.030(2) Uani 1 d . .
C5 C -0.2868(5) 1.2164(5) -0.5527(3) 0.028(2) Uani 1 d . .
H5A H -0.3358(5) 1.2238(5) -0.5469(3) 0.033 Uiso 1 calc R .
C6 C -0.2320(5) 1.2112(5) -0.4768(3) 0.029(2) Uani 1 d . .
C7 C -0.1755(5) 1.2456(6) -0.4436(3) 0.039(2) Uani 1 d . .
H7A H -0.1337(5) 1.2687(6) -0.4505(3) 0.047 Uiso 1 calc R .
C8 C -0.1818(6) 1.2453(6) -0.4020(3) 0.043(3) Uani 1 d . .
H8A H -0.1446(6) 1.2688(6) -0.3808(3) 0.051 Uiso 1 calc R .
C9 C -0.2432(5) 1.2102(6) -0.3906(3) 0.039(2) Uani 1 d . .
C1O C -0.2984(5) 1.1783(6) -0.4227(3) 0.034(2) Uani 1 d . .
H1OA H -0.3413(5) 1.1570(6) -0.4159(3) 0.040 Uiso 1 calc R .
C11 C -0.2921(5) 1.1768(5) -0.4655(3) 0.032(2) Uani 1 d . .
H11A H -0.3288(5) 1.1523(5) -0.4864(3) 0.038 Uiso 1 calc R .
C12 C -0.3065(7) 1.1819(8) -0.3353(3) 0.062(3) Uani 1 d . .
H12A H -0.2991(7) 1.1863(8) -0.3044(3) 0.093 Uiso 1 calc R .
H12B H -0.3096(7) 1.1345(8) -0.3430(3) 0.093 Uiso 1 calc R .
H12C H -0.3548(7) 1.2043(8) -0.3501(3) 0.093 Uiso 1 calc R .
C13 C -0.3526(5) 1.2150(5) -0.6275(3) 0.027(2) Uani 1 d . .
C14 C -0.3509(6) 1.1954(8) -0.6679(3) 0.065(4) Uani 1 d . .
H14A H -0.3028(6) 1.1808(8) -0.6724(3) 0.078 Uiso 1 calc R .
C15 C -0.4164(7) 1.1960(8) -0.7027(4) 0.075(4) Uani 1 d . .
H15A H -0.4121(7) 1.1825(8) -0.7301(4) 0.091 Uiso 1 calc R .
C16 C -0.4878(6) 1.2165(6) -0.6971(3) 0.045(3) Uani 1 d . .
C17 C -0.4905(7) 1.2394(8) -0.6576(4) 0.066(4) Uani 1 d . .
H17A H -0.5383(7) 1.2547(8) -0.6531(4) 0.079 Uiso 1 calc R .
C18 C -0.4221(6) 1.2403(8) -0.6235(3) 0.066(4) Uani 1 d . .
H18A H -0.4246(6) 1.2591(8) -0.5970(3) 0.079 Uiso 1 calc R .
C19 C -0.5630(9) 1.1814(12) -0.7673(5) 0.120(7) Uani 1 d . .
H19A H -0.6149(9) 1.1868(12) -0.7866(5) 0.180 Uiso 1 calc R .
H19B H -0.5535(9) 1.1340(12) -0.7604(5) 0.180 Uiso 1 calc R .
H19C H -0.5238(9) 1.1980(12) -0.7811(5) 0.180 Uiso 1 calc R .
C20 C -0.0826(5) 1.3059(5) -0.5773(3) 0.030(2) Uani 1 d . .
H20A H -0.0604(5) 1.3483(5) -0.5800(3) 0.036 Uiso 1 calc R .
C21 C -0.0310(5) 1.3173(5) -0.5022(3) 0.027(2) Uani 1 d . .
C22 C -0.0444(6) 1.3870(6) -0.5004(4) 0.051(3) Uani 1 d . .
H22A H -0.0759(6) 1.4093(6) -0.5245(4) 0.062 Uiso 1 calc R .
C23 C -0.0114(8) 1.4226(6) -0.4634(4) 0.063(4) Uani 1 d . .
H23A H -0.0227(8) 1.4688(6) -0.4623(4) 0.076 Uiso 1 calc R .
C24 C 0.0372(5) 1.3929(5) -0.4282(3) 0.041(3) Uani 1 d . .
C25 C 0.0491(5) 1.3242(5) -0.4289(3) 0.037(2) Uani 1 d . .
H25A H 0.0789(5) 1.3023(5) -0.4042(3) 0.045 Uiso 1 calc R .
C26 C 0.0171(4) 1.2870(5) -0.4663(3) 0.028(2) Uani 1 d . .
H26A H 0.0286(4) 1.2408(5) -0.4669(3) 0.034 Uiso 1 calc R .
C27 C 0.1089(7) 1.4016(6) -0.3542(3) 0.057(3) Uani 1 d . .
H27A H 0.1250(7) 1.4348(6) -0.3314(3) 0.085 Uiso 1 calc R .
H27B H 0.1550(7) 1.3805(6) -0.3597(3) 0.085 Uiso 1 calc R .
H27C H 0.0766(7) 1.3676(6) -0.3453(3) 0.085 Uiso 1 calc R .
C28 C -0.1370(5) 1.3100(5) -0.6522(3) 0.028(2) Uani 1 d . .
C29 C -0.1408(6) 1.3814(6) -0.6553(3) 0.046(3) Uani 1 d . .
H29A H -0.1394(6) 1.4068(6) -0.6304(3) 0.055 Uiso 1 calc R .
C30 C -0.1466(8) 1.4144(7) -0.6934(4) 0.066(3) Uani 1 d . .
H30A H -0.1482(8) 1.4617(7) -0.6940(4) 0.079 Uiso 1 calc R .
C31 C -0.1501(6) 1.3790(6) -0.7315(3) 0.052(3) Uani 1 d . .
C32 C -0.1466(6) 1.3087(6) -0.7305(3) 0.045(3) Uani 1 d . .
H32A H -0.1477(6) 1.2838(6) -0.7555(3) 0.054 Uiso 1 calc R .
C33 C -0.1415(5) 1.2760(6) -0.6904(3) 0.043(3) Uani 1 d . .
H33A H -0.1411(5) 1.2286(6) -0.6898(3) 0.051 Uiso 1 calc R .
C34 C -0.1606(10) 1.3825(9) -0.8069(4) 0.094(5) Uani 1 d . .
H34A H -0.1634(10) 1.4144(9) -0.8301(4) 0.141 Uiso 1 calc R .
H34B H -0.2075(10) 1.3548(9) -0.8133(4) 0.141 Uiso 1 calc R .
H34C H -0.1148(10) 1.3540(9) -0.8040(4) 0.141 Uiso 1 calc R .
C35 C -0.0116(5) 1.1080(5) -0.5827(3) 0.028(2) Uani 1 d . .
H35A H 0.0300(5) 1.0814(5) -0.5870(3) 0.033 Uiso 1 calc R .
C36 C 0.0527(4) 1.1098(4) -0.5082(3) 0.024(2) Uani 1 d . .
C37 C 0.1310(5) 1.1143(5) -0.5098(3) 0.033(2) Uani 1 d . .
H37A H 0.1425(5) 1.1289(5) -0.5353(3) 0.040 Uiso 1 calc R .
C38 C 0.1924(5) 1.0976(6) -0.4744(3) 0.039(2) Uani 1 d . .
H38A H 0.2447(5) 1.1018(6) -0.4762(3) 0.047 Uiso 1 calc R .
C39 C 0.1769(5) 1.0750(5) -0.4367(3) 0.034(2) Uani 1 d . .
C40 C 0.0999(5) 1.0706(6) -0.4344(3) 0.041(3) Uani 1 d . .
H40A H 0.0887(5) 1.0563(6) -0.4087(3) 0.049 Uiso 1 calc R .
C41 C 0.0389(5) 1.0869(6) -0.4697(3) 0.039(3) Uani 1 d . .
H41A H -0.0132(5) 1.0824(6) -0.4676(3) 0.047 Uiso 1 calc R .
C42 C 0.3139(6) 1.0731(7) -0.4001(4) 0.060(3) Uani 1 d . .
H42A H 0.3485(6) 1.0614(7) -0.3724(4) 0.090 Uiso 1 calc R .
H42B H 0.3203(6) 1.1204(7) -0.4060(4) 0.090 Uiso 1 calc R .
H42C H 0.3267(6) 1.0458(7) -0.4224(4) 0.090 Uiso 1 calc R .
C43 C -0.0735(5) 1.0959(5) -0.6582(3) 0.030(2) Uani 1 d . .
C44 C -0.1457(6) 1.0779(5) -0.6843(3) 0.037(2) Uani 1 d . .
H44A H -0.1914(6) 1.0876(5) -0.6754(3) 0.045 Uiso 1 calc R .
C45 C -0.1523(6) 1.0453(6) -0.7240(3) 0.042(3) Uani 1 d . .
H45A H -0.2022(6) 1.0324(6) -0.7406(3) 0.050 Uiso 1 calc R .
C46 C -0.0886(6) 1.0323(6) -0.7386(3) 0.043(3) Uani 1 d . .
C47 C -0.0149(6) 1.0551(6) -0.7131(3) 0.051(3) Uani 1 d . .
H47A H 0.0303(6) 1.0489(6) -0.7231(3) 0.061 Uiso 1 calc R .
C48 C -0.0082(6) 1.0863(6) -0.6737(3) 0.044(3) Uani 1 d . .
H48A H 0.0412(6) 1.1012(6) -0.6575(3) 0.053 Uiso 1 calc R .
C49 C -0.1583(9) 0.9667(9) -0.7978(4) 0.097(6) Uani 1 d . .
H49A H -0.1510(9) 0.9454(9) -0.8236(4) 0.145 Uiso 1 calc R .
H49B H -0.2004(9) 0.9995(9) -0.8054(4) 0.145 Uiso 1 calc R .
H49C H -0.1715(9) 0.9327(9) -0.7791(4) 0.145 Uiso 1 calc R .
C50 C -0.2721(5) 0.7559(5) -0.5668(3) 0.031(2) Uani 1 d . .
H50A H -0.2179(5) 0.7480(5) -0.5615(3) 0.038 Uiso 1 calc R .
C51 C -0.2600(4) 0.7510(5) -0.4913(2) 0.025(2) Uani 1 d . .
C52 C -0.1864(5) 0.7833(5) -0.4775(3) 0.034(2) Uani 1 d . .
H52A H -0.1671(5) 0.8092(5) -0.4970(3) 0.041 Uiso 1 calc R .
C53 C -0.1418(5) 0.7768(6) -0.4345(3) 0.040(3) Uani 1 d . .
H53A H -0.0924(5) 0.7977(6) -0.4260(3) 0.048 Uiso 1 calc R .
C54 C -0.1695(5) 0.7399(6) -0.4040(3) 0.038(2) Uani 1 d . .
C55 C -0.2434(5) 0.7089(6) -0.4174(3) 0.043(3) Uani 1 d . .
H55A H -0.2640(5) 0.6850(6) -0.3975(3) 0.052 Uiso 1 calc R .
C56 C -0.2865(5) 0.7138(5) -0.4607(3) 0.033(2) Uani 1 d . .
H56A H -0.3350(5) 0.6913(5) -0.4694(3) 0.040 Uiso 1 calc R .
C57 C -0.0542(6) 0.7604(7) -0.3473(4) 0.064(4) Uani 1 d . .
H57A H -0.0334(6) 0.7501(7) -0.3170(4) 0.096 Uiso 1 calc R .
H57B H -0.0579(6) 0.8088(7) -0.3512(4) 0.096 Uiso 1 calc R .
H57C H -0.0196(6) 0.7419(7) -0.3635(4) 0.096 Uiso 1 calc R .
C58 C -0.2773(5) 0.7657(5) -0.6418(2) 0.032(2) Uani 1 d . .
C59 C -0.3025(5) 0.8116(6) -0.6761(3) 0.045(3) Uani 1 d . .
H59A H -0.3430(5) 0.8423(6) -0.6758(3) 0.054 Uiso 1 calc R .
C60 C -0.2670(7) 0.8114(8) -0.7108(3) 0.065(4) Uani 1 d . .
H60A H -0.2851(7) 0.8410(8) -0.7341(3) 0.078 Uiso 1 calc R .
C61 C -0.2045(6) 0.7672(7) -0.7107(3) 0.055(3) Uani 1 d . .
C62 C -0.1837(7) 0.7219(7) -0.6782(4) 0.056(3) Uani 1 d . .
H62A H -0.1447(7) 0.6900(7) -0.6791(4) 0.067 Uiso 1 calc R .
C63 C -0.2169(6) 0.7204(6) -0.6440(3) 0.046(3) Uani 1 d . .
H63A H -0.1993(6) 0.6889(6) -0.6218(3) 0.055 Uiso 1 calc R .
C64 C -0.1071(13) 0.7561(14) -0.7457(6) 0.191(15) Uani 1 d . .
H64A H -0.0981(13) 0.7641(14) -0.7739(6) 0.286 Uiso 1 calc R .
H64B H -0.0999(13) 0.7086(14) -0.7387(6) 0.286 Uiso 1 calc R .
H64C H -0.0701(13) 0.7824(14) -0.7243(6) 0.286 Uiso 1 calc R .
C65 C -0.4887(5) 0.6589(5) -0.5991(3) 0.037(2) Uani 1 d . .
H65A H -0.5078(5) 0.6147(5) -0.6047(3) 0.044 Uiso 1 calc R .
C66 C -0.4764(5) 0.6391(5) -0.5235(3) 0.034(2) Uani 1 d . .
C67 C -0.4578(6) 0.5717(5) -0.5224(3) 0.043(3) Uani 1 d . .
H67A H -0.4486(6) 0.5507(5) -0.5468(3) 0.051 Uiso 1 calc R .
C68 C -0.4528(7) 0.5341(7) -0.4843(4) 0.061(4) Uani 1 d . .
H68A H -0.4398(7) 0.4881(7) -0.4837(4) 0.074 Uiso 1 calc R .
C69 C -0.4665(6) 0.5633(6) -0.4481(3) 0.050(3) Uani 1 d . .
C70 C -0.4886(6) 0.6307(6) -0.4490(3) 0.047(3) Uani 1 d . .
H70A H -0.5001(6) 0.6505(6) -0.4248(3) 0.057 Uiso 1 calc R .
C71 C -0.4936(5) 0.6692(5) -0.4866(3) 0.036(2) Uani 1 d . .
H71A H -0.5083(5) 0.7149(5) -0.4873(3) 0.043 Uiso 1 calc R .
C72 C -0.4565(9) 0.5540(8) -0.3725(4) 0.084(5) Uani 1 d . .
H72A H -0.4516(9) 0.5199(8) -0.3504(4) 0.126 Uiso 1 calc R .
H72B H -0.5042(9) 0.5797(8) -0.3747(4) 0.126 Uiso 1 calc R .
H72C H -0.4115(9) 0.5840(8) -0.3650(4) 0.126 Uiso 1 calc R .
C73 C -0.4913(4) 0.6700(5) -0.6739(3) 0.034(2) Uani 1 d . .
C74 C -0.4924(7) 0.7157(6) -0.7077(3) 0.049(3) Uani 1 d . .
H74A H -0.4879(7) 0.7622(6) -0.7018(3) 0.059 Uiso 1 calc R .
C75 C -0.4999(7) 0.6936(8) -0.7490(3) 0.070(4) Uani 1 d . .
H75A H -0.5004(7) 0.7252(8) -0.7708(3) 0.084 Uiso 1 calc R .
C76 C -0.5067(7) 0.6246(6) -0.7593(3) 0.053(3) Uani 1 d . .
C77 C -0.5082(7) 0.5790(6) -0.7273(4) 0.058(3) Uani 1 d . .
H77A H -0.5149(7) 0.5329(6) -0.7337(4) 0.070 Uiso 1 calc R .
C78 C -0.4999(6) 0.6017(6) -0.6849(3) 0.049(3) Uani 1 d . .
H78A H -0.5001(6) 0.5699(6) -0.6633(3) 0.059 Uiso 1 calc R .
C79 C -0.5170(11) 0.5399(10) -0.8136(5) 0.108(6) Uani 1 d . .
H79A H -0.5207(11) 0.5350(10) -0.8441(5) 0.163 Uiso 1 calc R .
H79B H -0.5631(11) 0.5203(10) -0.8071(5) 0.163 Uiso 1 calc R .
H79C H -0.4703(11) 0.5170(10) -0.7971(5) 0.163 Uiso 1 calc R .
C80 C -0.5817(5) 0.8511(5) -0.5936(3) 0.029(2) Uani 1 d . .
H80A H -0.6295(5) 0.8744(5) -0.5973(3) 0.034 Uiso 1 calc R .
C81 C -0.5737(5) 0.8480(5) -0.5179(3) 0.027(2) Uani 1 d . .
C82 C -0.6532(5) 0.8536(5) -0.5203(3) 0.035(2) Uani 1 d . .
H82A H -0.6904(5) 0.8460(5) -0.5467(3) 0.042 Uiso 1 calc R .
C83 C -0.6784(5) 0.8707(5) -0.4837(3) 0.037(2) Uani 1 d . .
H83A H -0.7324(5) 0.8721(5) -0.4854(3) 0.045 Uiso 1 calc R .
C84 C -0.6254(6) 0.8852(6) -0.4455(3) 0.045(3) Uani 1 d . .
C85 C -0.5436(6) 0.8797(6) -0.4417(3) 0.047(3) Uani 1 d . .
H85A H -0.5066(6) 0.8882(6) -0.4154(3) 0.056 Uiso 1 calc R .
C86 C -0.5200(6) 0.8612(6) -0.4787(3) 0.041(3) Uani 1 d . .
H86A H -0.4661(6) 0.8577(6) -0.4770(3) 0.049 Uiso 1 calc R .
C87 C -0.7230(8) 0.8971(8) -0.4048(4) 0.077(4) Uani 1 d . .
H87A H -0.7268(8) 0.9115(8) -0.3766(4) 0.115 Uiso 1 calc R .
H87B H -0.7393(8) 0.8503(8) -0.4094(4) 0.115 Uiso 1 calc R .
H87C H -0.7567(8) 0.9250(8) -0.4268(4) 0.115 Uiso 1 calc R .
C88 C -0.5956(5) 0.8634(5) -0.6687(3) 0.031(2) Uani 1 d . .
C89 C -0.6775(5) 0.8560(6) -0.6838(3) 0.044(3) Uani 1 d . .
H89A H -0.7058(5) 0.8356(6) -0.6661(3) 0.052 Uiso 1 calc R .
C90 C -0.7170(6) 0.8783(7) -0.7244(3) 0.051(3) Uani 1 d . .
H90A H -0.7718(6) 0.8734(7) -0.7339(3) 0.061 Uiso 1 calc R .
C91 C -0.6755(6) 0.9080(7) -0.7512(3) 0.054(3) Uani 1 d . .
C92 C -0.5949(6) 0.9149(6) -0.7376(3) 0.046(3) Uani 1 d . .
H92A H -0.5666(6) 0.9338(6) -0.7559(3) 0.055 Uiso 1 calc R .
C93 C -0.5560(5) 0.8933(5) -0.6962(3) 0.034(2) Uani 1 d . .
H93A H -0.5014(5) 0.8993(5) -0.6867(3) 0.041 Uiso 1 calc R .
C94 C -0.7922(7) 0.9211(10) -0.8096(4) 0.102(7) Uani 1 d . .
H94A H -0.8087(7) 0.9398(10) -0.8384(4) 0.154 Uiso 1 calc R .
H94B H -0.8207(7) 0.9430(10) -0.7913(4) 0.154 Uiso 1 calc R .
H94C H -0.8032(7) 0.8731(10) -0.8107(4) 0.154 Uiso 1 calc R .
C95 C -0.2026(5) 0.7943(5) 0.0763(3) 0.036(2) Uani 1 d . .
C96 C -0.2559(5) 0.9904(5) 0.0665(3) 0.033(2) Uani 1 d . .
C97 C -0.2537(5) 0.8605(5) 0.0735(3) 0.038(2) Uani 1 d . .
C98 C -0.2066(5) 0.9240(5) 0.0683(3) 0.033(2) Uani 1 d . .
C99 C 0.0146(5) 0.7858(5) 0.0944(3) 0.041(2) Uani 1 d . .
H99A H 0.0494(5) 0.8226(5) 0.0996(3) 0.049 Uiso 1 calc R .
C107 C 0.0280(5) 0.7776(5) 0.1703(3) 0.038(2) Uani 1 d . .
C108 C 0.0691(6) 0.7330(6) 0.2029(3) 0.052(3) Uani 1 d . .
H10E H 0.0797(6) 0.6888(6) 0.1955(3) 0.062 Uiso 1 calc R .
C109 C 0.0939(6) 0.7538(6) 0.2454(4) 0.056(3) Uani 1 d . .
H10F H 0.1220(6) 0.7239(6) 0.2664(4) 0.067 Uiso 1 calc R .
C110 C 0.0773(6) 0.8195(6) 0.2572(3) 0.046(3) Uani 1 d . .
C111 C 0.0383(6) 0.8643(6) 0.2255(3) 0.049(3) Uani 1 d . .
H11B H 0.0290(6) 0.9089(6) 0.2327(3) 0.059 Uiso 1 calc R .
C112 C 0.0130(6) 0.8425(6) 0.1829(3) 0.048(3) Uani 1 d . .
H11C H -0.0151(6) 0.8726(6) 0.1619(3) 0.058 Uiso 1 calc R .
C113 C 0.0836(10) 0.9011(8) 0.3133(4) 0.083(4) Uani 1 d . .
H11D H 0.1032(10) 0.9061(8) 0.3442(4) 0.124 Uiso 1 calc R .
H11E H 0.0272(10) 0.9076(8) 0.3051(4) 0.124 Uiso 1 calc R .
H11F H 0.1082(10) 0.9343(8) 0.2989(4) 0.124 Uiso 1 calc R .
C114 C 0.0004(6) 0.5785(6) 0.0809(4) 0.055(3) Uani 1 d . .
H11G H 0.0359(6) 0.5428(6) 0.0820(4) 0.067 Uiso 1 calc R .
C115 C -0.0209(6) 0.5843(5) 0.0041(3) 0.042(3) Uani 1 d . .
C116 C -0.0151(9) 0.5168(6) -0.0042(4) 0.070(4) Uani 1 d . .
H11H H -0.0120(9) 0.4860(6) 0.0184(4) 0.084 Uiso 1 calc R .
C117 C -0.0136(11) 0.4918(8) -0.0452(5) 0.098(5) Uani 1 d . .
H11I H -0.0111(11) 0.4451(8) -0.0496(5) 0.118 Uiso 1 calc R .
C118 C -0.0159(7) 0.5350(6) -0.0780(4) 0.056(3) Uani 1 d . .
C119 C -0.0206(6) 0.6033(6) -0.0712(4) 0.050(3) Uani 1 d . .
H11J H -0.0224(6) 0.6339(6) -0.0938(4) 0.060 Uiso 1 calc R .
C120 C -0.0229(5) 0.6268(5) -0.0302(3) 0.043(3) Uani 1 d . .
H12D H -0.0259(5) 0.6735(5) -0.0260(3) 0.052 Uiso 1 calc R .
C121 C -0.0148(13) 0.5462(11) -0.1517(5) 0.126(8) Uani 1 d . .
H12E H -0.0160(13) 0.5188(11) -0.1769(5) 0.189 Uiso 1 calc R .
H12F H 0.0330(13) 0.5727(11) -0.1445(5) 0.189 Uiso 1 calc R .
H12G H -0.0599(13) 0.5760(11) -0.1578(5) 0.189 Uiso 1 calc R .
C129 C -0.2415(6) 0.6081(5) 0.0627(3) 0.039(2) Uani 1 d . .
H12L H -0.2902(6) 0.5859(5) 0.0570(3) 0.047 Uiso 1 calc R .
C130 C -0.2331(5) 0.5956(6) 0.1381(3) 0.039(2) Uani 1 d . .
C131 C -0.2779(6) 0.5376(5) 0.1358(3) 0.045(3) Uani 1 d . .
H13A H -0.2900(6) 0.5126(5) 0.1101(3) 0.054 Uiso 1 calc R .
C132 C -0.3059(7) 0.5151(6) 0.1703(3) 0.054(3) Uani 1 d . .
H13B H -0.3377(7) 0.4765(6) 0.1673(3) 0.065 Uiso 1 calc R .
C133 C -0.2859(6) 0.5508(7) 0.2099(4) 0.054(3) Uani 1 d . .
C134 C -0.2412(6) 0.6107(6) 0.2127(3) 0.048(3) Uani 1 d . .
H13C H -0.2301(6) 0.6368(6) 0.2380(3) 0.057 Uiso 1 calc R .
C135 C -0.2135(6) 0.6304(6) 0.1772(3) 0.047(3) Uani 1 d . .
H13D H -0.1806(6) 0.6684(6) 0.1798(3) 0.056 Uiso 1 calc R .
C136 C -0.2972(9) 0.5618(9) 0.2824(4) 0.090(5) Uani 1 d . .
H13E H -0.3209(9) 0.5387(9) 0.3025(4) 0.135 Uiso 1 calc R .
H13F H -0.3181(9) 0.6072(9) 0.2776(4) 0.135 Uiso 1 calc R .
H13G H -0.2407(9) 0.5638(9) 0.2941(4) 0.135 Uiso 1 calc R .
C137 C -0.2629(5) 0.6162(5) -0.0126(3) 0.035(2) Uani 1 d . .
C138 C -0.3386(5) 0.6428(5) -0.0258(3) 0.035(2) Uani 1 d . .
H13H H -0.3577(5) 0.6694(5) -0.0065(3) 0.042 Uiso 1 calc R .
C139 C -0.3866(6) 0.6312(6) -0.0669(3) 0.041(3) Uani 1 d . .
H13I H -0.4378(6) 0.6489(6) -0.0747(3) 0.049 Uiso 1 calc R .
C140 C -0.3582(6) 0.5931(5) -0.0965(3) 0.040(2) Uani 1 d . .
C141 C -0.2823(6) 0.5680(6) -0.0840(3) 0.051(3) Uani 1 d . .
H14B H -0.2630(6) 0.5421(6) -0.1035(3) 0.061 Uiso 1 calc R .
C142 C -0.2337(6) 0.5804(6) -0.0427(3) 0.045(3) Uani 1 d . .
H14C H -0.1816(6) 0.5647(6) -0.0353(3) 0.054 Uiso 1 calc R .
C143 C -0.3858(8) 0.5363(7) -0.1641(4) 0.071(4) Uani 1 d . .
H14D H -0.4262(8) 0.5336(7) -0.1910(4) 0.107 Uiso 1 calc R .
H14E H -0.3784(8) 0.4922(7) -0.1506(4) 0.107 Uiso 1 calc R .
H14F H -0.3369(8) 0.5510(7) -0.1698(4) 0.107 Uiso 1 calc R .
C144 C -0.4609(5) 1.0149(5) 0.0787(3) 0.033(2) Uani 1 d . .
H14G H -0.4971(5) 0.9834(5) 0.0842(3) 0.039 Uiso 1 calc R .
C145 C -0.4034(5) 1.0223(5) 0.1544(3) 0.033(2) Uani 1 d . .
C146 C -0.3856(6) 1.0674(5) 0.1886(3) 0.035(2) Uani 1 d . .
H14H H -0.3786(6) 1.1133(5) 0.1833(3) 0.042 Uiso 1 calc R .
C147 C -0.3781(6) 1.0457(5) 0.2301(3) 0.041(3) Uani 1 d . .
H14I H -0.3635(6) 1.0771(5) 0.2526(3) 0.049 Uiso 1 calc R .
C148 C -0.3911(6) 0.9811(6) 0.2397(3) 0.042(3) Uani 1 d . .
C149 C -0.4092(6) 0.9342(6) 0.2060(3) 0.050(3) Uani 1 d . .
H14J H -0.4181(6) 0.8888(6) 0.2118(3) 0.060 Uiso 1 calc R .
C150 C -0.4139(6) 0.9546(5) 0.1640(3) 0.039(2) Uani 1 d . .
H15B H -0.4243(6) 0.9225(5) 0.1418(3) 0.047 Uiso 1 calc R .
C151 C -0.3686(10) 1.0007(9) 0.3147(4) 0.094(6) Uani 1 d . .
H15C H -0.3671(10) 0.9772(9) 0.3414(4) 0.142 Uiso 1 calc R .
H15D H -0.4084(10) 1.0357(9) 0.3101(4) 0.142 Uiso 1 calc R .
H15E H -0.3177(10) 1.0209(9) 0.3164(4) 0.142 Uiso 1 calc R .
C152 C -0.5153(5) 0.9924(5) 0.0045(3) 0.032(2) Uani 1 d . .
C153 C -0.4902(6) 0.9687(6) -0.0310(3) 0.041(3) Uani 1 d . .
H15F H -0.4390(6) 0.9783(6) -0.0330(3) 0.049 Uiso 1 calc R .
C154 C -0.5398(6) 0.9312(6) -0.0630(3) 0.048(3) Uani 1 d . .
H15G H -0.5233(6) 0.9171(6) -0.0872(3) 0.058 Uiso 1 calc R .
C155 C -0.6156(6) 0.9145(5) -0.0590(3) 0.041(3) Uani 1 d . .
C156 C -0.6413(6) 0.9354(5) -0.0247(3) 0.039(2) Uani 1 d . .
H15H H -0.6916(6) 0.9234(5) -0.0224(3) 0.046 Uiso 1 calc R .
C157 C -0.5916(5) 0.9756(5) 0.0075(3) 0.037(2) Uani 1 d . .
H15I H -0.6095(5) 0.9910(5) 0.0310(3) 0.044 Uiso 1 calc R .
C158 C -0.7238(8) 0.8388(8) -0.0846(5) 0.080(4) Uani 1 d . .
H15J H -0.7482(8) 0.8113(8) -0.1093(5) 0.120 Uiso 1 calc R .
H15K H -0.7613(8) 0.8719(8) -0.0798(5) 0.120 Uiso 1 calc R .
H15L H -0.7072(8) 0.8104(8) -0.0593(5) 0.120 Uiso 1 calc R .
C159 C -0.4389(5) 1.2197(5) 0.0566(3) 0.030(2) Uani 1 d . .
H15M H -0.4683(5) 1.2598(5) 0.0540(3) 0.036 Uiso 1 calc R .
C160 C -0.4040(5) 1.2385(5) 0.1321(3) 0.036(2) Uani 1 d . .
C161 C -0.4772(6) 1.2683(6) 0.1331(3) 0.046(3) Uani 1 d . .
H16A H -0.5215(6) 1.2622(6) 0.1099(3) 0.055 Uiso 1 calc R .
C162 C -0.4827(6) 1.3069(7) 0.1688(4) 0.065(4) Uani 1 d . .
H16B H -0.5310(6) 1.3267(7) 0.1690(4) 0.078 Uiso 1 calc R .
C163 C -0.4197(7) 1.3162(7) 0.2032(4) 0.062(3) Uani 1 d . .
C164 C -0.3486(6) 1.2861(6) 0.2031(3) 0.050(3) Uani 1 d . .
H16C H -0.3051(6) 1.2918(6) 0.2268(3) 0.060 Uiso 1 calc R .
C165 C -0.3410(5) 1.2470(5) 0.1676(3) 0.036(2) Uani 1 d . .
H16D H -0.2926(5) 1.2265(5) 0.1682(3) 0.043 Uiso 1 calc R .
C166 C -0.3668(8) 1.3696(9) 0.2722(5) 0.095(6) Uani 1 d . .
H16E H -0.3834(8) 1.3976(9) 0.2930(5) 0.142 Uiso 1 calc R .
H16F H -0.3264(8) 1.3928(9) 0.2622(5) 0.142 Uiso 1 calc R .
H16G H -0.3460(8) 1.3274(9) 0.2857(5) 0.142 Uiso 1 calc R .
C167 C -0.4809(5) 1.2107(5) -0.0192(3) 0.032(2) Uani 1 d . .
C168 C -0.4733(6) 1.2766(5) -0.0304(3) 0.045(3) Uani 1 d . .
H16H H -0.4436(6) 1.3062(5) -0.0096(3) 0.054 Uiso 1 calc R .
C169 C -0.5076(7) 1.3011(6) -0.0709(3) 0.059(3) Uani 1 d . .
H16I H -0.5012(7) 1.3466(6) -0.0774(3) 0.070 Uiso 1 calc R .
C170 C -0.5525(6) 1.2578(7) -0.1027(3) 0.052(3) Uani 1 d . .
C171 C -0.5642(5) 1.1920(6) -0.0916(3) 0.042(3) Uani 1 d . .
H17B H -0.5967(5) 1.1631(6) -0.1117(3) 0.050 Uiso 1 calc R .
C172 C -0.5278(5) 1.1686(5) -0.0507(3) 0.036(2) Uani 1 d . .
H17C H -0.5347(5) 1.1233(5) -0.0438(3) 0.043 Uiso 1 calc R .
C173 C -0.6372(10) 1.2489(9) -0.1736(4) 0.113(7) Uani 1 d . .
H17D H -0.6537(10) 1.2755(9) -0.1997(4) 0.170 Uiso 1 calc R .
H17E H -0.6827(10) 1.2378(9) -0.1631(4) 0.170 Uiso 1 calc R .
H17F H -0.6125(10) 1.2076(9) -0.1798(4) 0.170 Uiso 1 calc R .
C174 C -0.2155(5) 1.1706(6) 0.0464(3) 0.039(2) Uani 1 d . .
H17G H -0.1699(5) 1.1894(6) 0.0411(3) 0.046 Uiso 1 calc R .
C175 C -0.1576(5) 1.1877(5) 0.1207(3) 0.030(2) Uani 1 d . .
C176 C -0.1486(6) 1.1601(5) 0.1621(3) 0.044(3) Uani 1 d . .
H17H H -0.1837(6) 1.1267(5) 0.1664(3) 0.052 Uiso 1 calc R .
C177 C -0.0892(6) 1.1812(7) 0.1966(3) 0.062(3) Uani 1 d . .
H17I H -0.0856(6) 1.1631(7) 0.2240(3) 0.075 Uiso 1 calc R .
C178 C -0.0340(6) 1.2296(8) 0.1912(4) 0.068(4) Uani 1 d . .
C179 C -0.0437(7) 1.2558(8) 0.1508(4) 0.075(4) Uani 1 d . .
H17J H -0.0082(7) 1.2886(8) 0.1463(4) 0.090 Uiso 1 calc R .
C180 C -0.1052(6) 1.2350(7) 0.1160(4) 0.055(3) Uani 1 d . .
H18B H -0.1100(6) 1.2545(7) 0.0887(4) 0.066 Uiso 1 calc R .
C181 C 0.0737(11) 1.3032(13) 0.2239(6) 0.153(9) Uani 1 d . .
H18C H 0.1107(11) 1.3113(13) 0.2515(6) 0.229 Uiso 1 calc R .
H18D H 0.0426(11) 1.3435(13) 0.2149(6) 0.229 Uiso 1 calc R .
H18E H 0.1022(11) 1.2921(13) 0.2027(6) 0.229 Uiso 1 calc R .
C182 C -0.2601(5) 1.1520(5) -0.0300(3) 0.031(2) Uani 1 d . .
C183 C -0.3263(5) 1.1507(7) -0.0651(3) 0.052(3) Uani 1 d . .
H18F H -0.3765(5) 1.1472(7) -0.0601(3) 0.062 Uiso 1 calc R .
C184 C -0.3193(6) 1.1544(7) -0.1078(3) 0.061(4) Uani 1 d . .
H18G H -0.3639(6) 1.1518(7) -0.1312(3) 0.074 Uiso 1 calc R .
C185 C -0.2442(6) 1.1619(7) -0.1145(3) 0.053(3) Uani 1 d . .
C186 C -0.1796(6) 1.1615(6) -0.0804(3) 0.051(3) Uani 1 d . .
H18H H -0.1293(6) 1.1649(6) -0.0852(3) 0.061 Uiso 1 calc R .
C187 C -0.1873(6) 1.1559(6) -0.0383(3) 0.049(3) Uani 1 d . .
H18I H -0.1420(6) 1.1550(6) -0.0152(3) 0.058 Uiso 1 calc R .
C188 C -0.2920(9) 1.1644(14) -0.1917(4) 0.150(11) Uani 1 d . .
H18J H -0.2722(9) 1.1690(14) -0.2171(4) 0.224 Uiso 1 calc R .
H18K H -0.3288(9) 1.2005(14) -0.1911(4) 0.224 Uiso 1 calc R .
H18L H -0.3184(9) 1.1213(14) -0.1926(4) 0.224 Uiso 1 calc R .
C189 C -0.3367(13) 0.9785(12) 0.5796(7) 0.156(11) Uani 1 d . .
H18M H -0.2900(13) 1.0054(12) 0.5797(7) 0.187 Uiso 1 calc R .
H18N H -0.3745(13) 0.9844(12) 0.5515(7) 0.187 Uiso 1 calc R .
C190 C -0.2478(9) 0.5128(9) -0.4251(5) 0.094(5) Uani 1 d . .
H19D H -0.2459(9) 0.5574(9) -0.4379(5) 0.113 Uiso 1 calc R .
H19E H -0.2972(9) 0.4912(9) -0.4403(5) 0.113 Uiso 1 calc R .
C191 C 0.2629(13) 0.4575(16) 0.0697(6) 0.173(12) Uani 1 d . .
H19F H 0.2412(13) 0.4233(16) 0.0479(6) 0.208 Uiso 1 calc R .
H19G H 0.2639(13) 0.5006(16) 0.0548(6) 0.208 Uiso 1 calc R .
C192 C -0.3136(19) 1.3230(15) -0.1108(14) 0.314(25) Uani 1 d . .
H19H H -0.2699(19) 1.3128(15) -0.1234(14) 0.376 Uiso 1 calc R .
H19N H -0.3203(19) 1.2839(15) -0.0934(14) 0.376 Uiso 1 calc R .
C193 C -0.1038(10) 0.9898(16) -0.4165(12) 0.240(27) Uani 1 d . .
H19I H -0.3988(164) 1.1427(161) -0.4208(88) 0.288 Uiso 1 d . .
H19O H -0.2967(172) 0.9754(170) -0.5044(95) 0.288 Uiso 1 d . .
C194 C -0.3902(24) 0.8667(22) -0.2581(7) 0.285(22) Uani 1 d . .
H19J H -0.3648(24) 0.8242(22) -0.2624(7) 0.342 Uiso 1 calc R .
H19K H -0.4405(24) 0.8555(22) -0.2521(7) 0.342 Uiso 1 calc R .
C195 C -0.1819(11) 0.6553(16) -0.2784(11) 0.219(15) Uani 1 d . .
H19L H -0.1441(11) 0.6780(16) -0.2549(11) 0.262 Uiso 1 calc R .
H19M H -0.1581(11) 0.6490(16) -0.3025(11) 0.262 Uiso 1 calc R .
C196 C -0.2044(8) 0.6697(9) -0.1625(5) 0.085(4) Uiso 1 d . .
C197 C -0.1920(16) 0.7310(16) -0.1258(9) 0.167(10) Uiso 1 d . .
C198 C -0.2664(14) 0.7709(14) -0.1213(8) 0.149(8) Uiso 1 d . .
C199 C -0.2626(16) 0.7735(16) -0.0786(9) 0.174(10) Uiso 1 d . .
C200 C -0.0159(11) 1.1005(11) -0.3464(6) 0.106(5) Uiso 1 d . .
C201 C -0.0022(10) 1.1778(11) -0.3740(5) 0.105(5) Uiso 1 d . .
C202 C 0.0540(17) 1.0816(16) -0.3084(9) 0.173(10) Uiso 1 d . .
C203 C 0.0104(20) 1.1142(20) -0.2946(11) 0.096(9) Uiso 0.50 d P .
C204 C -0.0355(12) 1.1649(13) -0.3385(7) 0.050 Uiso 0.50 d P .

loop_
_atom_type_symbol
_atom_type_description
_atom_type_scat_dispersion_real
_atom_type_scat_dispersion_imag
_atom_type_scat_source
C C 0.0033 0.0016 'International Tables Vol C Tables 4.2.6.8 and 6.1.1.4'
H H 0.0000 0.0000 'International Tables Vol C Tables 4.2.6.8 and 6.1.1.4'
N N 0.0061 0.0033 'International Tables Vol C Tables 4.2.6.8 and 6.1.1.4'
O O 0.0106 0.0060 'International Tables Vol C Tables 4.2.6.8 and 6.1.1.4'
F F 0.0171 0.0103 'International Tables Vol C Tables 4.2.6.8 and 6.1.1.4'
Cl Cl 0.1484 0.1585 'International Tables Vol C Tables 4.2.6.8 and 6.1.1.4'
Mo Mo -1.6832 0.6857 'International Tables Vol C Tables 4.2.6.8 and 6.1.1.4'

loop_
_geom_angle_atom_site_label_1
_geom_angle_atom_site_label_2
_geom_angle_atom_site_label_3
_geom_angle
_geom_angle_site_symmetry_1
_geom_angle_site_symmetry_3
_geom_angle_publ_flag
Mo2 Mo1 N3 92.6(2) . . y
Mo2 Mo1 N1 92.7(2) . . y
N3 Mo1 N1 95.2(3) . . y
Mo2 Mo1 N5 92.1(2) . . y
N3 Mo1 N5 93.9(3) . . y
N1 Mo1 N5 169.5(3) . . y
Mo2 Mo1 O1 91.89(15) . . y
N3 Mo1 O1 175.5(2) . . y
N1 Mo1 O1 84.0(3) . . y
N5 Mo1 O1 86.5(2) . . y
Mo1 Mo2 N6 93.2(2) . . y
Mo1 Mo2 N4 93.4(2) . . y
N6 Mo2 N4 93.4(3) . . y
Mo1 Mo2 O2 91.76(14) . . y
N6 Mo2 O2 85.6(3) . . y
N4 Mo2 O2 174.8(2) . . y
Mo1 Mo2 N2 92.5(2) . . y
N6 Mo2 N2 168.7(3) . . y
N4 Mo2 N2 96.0(3) . . y
O2 Mo2 N2 84.5(2) . . y
Mo4 Mo3 N9 92.0(2) . . y
Mo4 Mo3 N7 92.8(2) . . y
N9 Mo3 N7 93.9(3) . . y
Mo4 Mo3 N11 92.8(2) . . y
N9 Mo3 N11 94.7(3) . . y
N7 Mo3 N11 169.6(3) . . y
Mo4 Mo3 O3 92.39(14) . . y
N9 Mo3 O3 175.2(2) . . y
N7 Mo3 O3 84.0(2) . . y
N11 Mo3 O3 87.1(2) . . y
Mo3 Mo4 N10 93.8(2) . . y
Mo3 Mo4 N12 93.1(2) . . y
N10 Mo4 N12 94.0(3) . . y
Mo3 Mo4 N8 92.7(2) . . y
N10 Mo4 N8 92.6(3) . . y
N12 Mo4 N8 170.9(3) . . y
Mo3 Mo4 O4 91.22(14) . . y
N10 Mo4 O4 174.8(2) . . y
N12 Mo4 O4 87.0(2) . . y
N8 Mo4 O4 85.8(3) . . y
Mo6 Mo5 N16 92.6(2) . . y
Mo6 Mo5 N14 92.8(2) . . y
N16 Mo5 N14 92.1(3) . . y
Mo6 Mo5 N17 92.8(2) . . y
N16 Mo5 N17 94.9(3) . . y
N14 Mo5 N17 170.8(3) . . y
Mo6 Mo5 O17 91.6(2) . . y
N16 Mo5 O17 175.6(3) . . y
N14 Mo5 O17 86.4(3) . . y
N17 Mo5 O17 86.2(3) . . y
Mo5 Mo6 N15 93.6(2) . . y
Mo5 Mo6 N18 93.0(2) . . y
N15 Mo6 N18 94.1(3) . . y
Mo5 Mo6 N13 92.4(2) . . y
N15 Mo6 N13 92.4(3) . . y
N18 Mo6 N13 171.2(3) . . y
Mo5 Mo6 O18 92.4(2) . . y
N15 Mo6 O18 174.0(3) . . y
N18 Mo6 O18 86.2(3) . . y
N13 Mo6 O18 86.7(3) . . y
Mo8 Mo7 N19 93.2(2) . . y
Mo8 Mo7 N21 92.8(2) . . y
N19 Mo7 N21 93.0(3) . . y
Mo8 Mo7 N23 92.4(2) . . y
N19 Mo7 N23 169.7(3) . . y
N21 Mo7 N23 95.2(3) . . y
Mo8 Mo7 O19 91.07(15) . . y
N19 Mo7 O19 85.7(3) . . y
N21 Mo7 O19 176.0(2) . . y
N23 Mo7 O19 85.7(3) . . y
Mo7 Mo8 N22 92.6(2) . . y
Mo7 Mo8 N20 92.4(2) . . y
N22 Mo8 N20 94.4(3) . . y
Mo7 Mo8 N24 93.0(2) . . y
N22 Mo8 N24 93.1(3) . . y
N20 Mo8 N24 170.4(3) . . y
Mo7 Mo8 O20 92.08(15) . . y
N22 Mo8 O20 175.2(2) . . y
N20 Mo8 O20 86.5(3) . . y
N24 Mo8 O20 85.5(3) . . y
C1 O1 Mo1 114.3(5) . . y
C1 O2 Mo2 115.7(5) . . y
C2 O3 Mo3 114.0(5) . . y
C2 O4 Mo4 115.0(5) . . y
C9 O5 C12 116.8(8) . . n
C19 O6 C16 118.4(10) . . n
C24 O7 C27 116.4(9) . . n
C31 O8 C34 116.1(11) . . n
C39 O9 C42 116.1(8) . . n
C46 O10 C49 117.2(10) . . n
C54 O11 C57 117.7(8) . . n
C64 O12 C61 123.6(16) . . n
C69 O13 C72 117.8(11) . . n
C76 O14 C79 115.7(11) . . n
C84 O15 C87 119.6(10) . . n
C91 O16 C94 117.6(9) . . n
C95 O17 Mo5 114.2(6) . . y
C95 O18 Mo6 114.7(6) . . y
C96 O19 Mo7 115.2(5) . . y
C96 O20 Mo8 114.2(6) . . y
C110 O22 C113 115.4(9) . . n
C121 O23 C118 118.3(12) . . n
C133 O25 C136 118.9(10) . . n
C140 O26 C143 117.3(8) . . n
C148 O27 C151 116.8(9) . . n
C158 O28 C155 116.7(9) . . n
C163 O29 C166 117.4(10) . . n
C170 O30 C173 119.1(10) . . n
C178 O31 C181 117.1(13) . . n
C185 O32 C188 119.3(9) . . n
C5 N1 C6 117.7(7) . . y
C5 N1 Mo1 117.8(6) . . y
C6 N1 Mo1 122.1(5) . . y
C5 N2 C13 119.1(7) . . y
C5 N2 Mo2 116.2(6) . . y
C13 N2 Mo2 123.8(6) . . y
C20 N3 C21 116.9(7) . . y
C20 N3 Mo1 117.4(6) . . y
C21 N3 Mo1 125.5(5) . . y
C20 N4 C28 116.7(8) . . y
C20 N4 Mo2 115.6(6) . . y
C28 N4 Mo2 127.7(6) . . y
C35 N5 C36 118.9(7) . . y
C35 N5 Mo1 117.8(5) . . y
C36 N5 Mo1 122.9(5) . . y
C35 N6 C43 118.0(7) . . y
C35 N6 Mo2 116.7(5) . . y
C43 N6 Mo2 123.7(5) . . y
C50 N7 C51 119.4(7) . . y
C50 N7 Mo3 117.6(5) . . y
C51 N7 Mo3 120.8(5) . . y
C50 N8 C58 118.3(7) . . y
C50 N8 Mo4 117.3(6) . . y
C58 N8 Mo4 124.4(5) . . y
C65 N9 C66 119.4(8) . . y
C65 N9 Mo3 117.5(6) . . y
C66 N9 Mo3 122.8(6) . . y
C65 N10 C73 120.8(8) . . y
C65 N10 Mo4 116.3(6) . . y
C73 N10 Mo4 122.9(6) . . y
C80 N11 C81 118.6(7) . . y
C80 N11 Mo3 116.1(5) . . y
C81 N11 Mo3 124.3(5) . . y
C80 N12 C88 119.3(7) . . y
C80 N12 Mo4 116.6(5) . . y
C88 N12 Mo4 123.7(5) . . y
C99 N13 C10B 124.2(14) . . y
C99 N13 C10A 111.7(11) . . y
C99 N13 Mo6 117.7(7) . . y
C10B N13 Mo6 117.0(14) . . y
C10A N13 Mo6 130.5(10) . . y
C99 N14 C107 118.4(8) . . y
C99 N14 Mo5 117.6(6) . . y
C107 N14 Mo5 121.5(6) . . y
C114 N15 C115 118.7(9) . . y
C114 N15 Mo6 116.6(7) . . y
C115 N15 Mo6 123.8(6) . . y
C114 N16 C10D 105.5(16) . . y
C114 N16 C10C 120.9(11) . . y
C114 N16 Mo5 118.5(7) . . y
C10D N16 Mo5 134.8(15) . . y
C10C N16 Mo5 120.7(11) . . y
C129 N17 C130 120.5(8) . . y
C129 N17 Mo5 115.4(7) . . y
C130 N17 Mo5 123.9(6) . . y
C129 N18 C137 116.4(8) . . y
C129 N18 Mo6 116.2(6) . . y
C137 N18 Mo6 125.8(6) . . y
C144 N19 C145 119.0(8) . . y
C144 N19 Mo7 116.8(6) . . y
C145 N19 Mo7 122.3(5) . . y
C144 N20 C152 116.2(8) . . y
C144 N20 Mo8 117.5(6) . . y
C152 N20 Mo8 126.0(5) . . y
C159 N21 C160 118.0(8) . . y
C159 N21 Mo7 115.1(6) . . y
C160 N21 Mo7 126.8(6) . . y
C159 N22 C167 118.2(8) . . y
C159 N22 Mo8 118.0(5) . . y
C167 N22 Mo8 122.9(6) . . y
C174 N23 C175 118.2(7) . . y
C174 N23 Mo7 116.4(6) . . y
C175 N23 Mo7 124.9(5) . . y
C174 N24 C182 118.0(7) . . y
C174 N24 Mo8 117.0(6) . . y
C182 N24 Mo8 123.8(5) . . y
C15A C10A C11A 119.5(16) . . n
C15A C10A N13 128.6(17) . . n
C11A C10A N13 111.8(17) . . n
C12A C11A C10A 117.3(20) . . n
C13A C12A C11A 122.1(20) . . n
C12A C13A C14A 121.3(17) . . n
C12A C13A O21A 114.4(18) . . n
C14A C13A O21A 124.2(19) . . n
C13A C14A C15A 117.3(23) . . n
C10A C15A C14A 121.8(23) . . n
C16A O21A C13A 113.4(20) . . n
C15B C10B C11B 120.4(19) . . n
C15B C10B N13 116.4(21) . . n
C11B C10B N13 123.2(21) . . n
C12B C11B C10B 116.9(24) . . n
C13B C12B C11B 121.4(24) . . n
C12B C13B C14B 123.3(20) . . n
C12B C13B O21B 116.3(22) . . n
C14B C13B O21B 120.2(24) . . n
C15B C14B C13B 115.1(25) . . n
C10B C15B C14B 122.7(26) . . n
C16B O21B C13B 113.3(28) . . n
C15C C10C C11C 121.8(24) . . n
C15C C10C N16 123.4(18) . . n
C11C C10C N16 114.8(22) . . n
C10C C11C C12C 119.1(21) . . n
C13C C12C C11C 118.0(19) . . n
C14C C13C O24A 117.0(21) . . n
C14C C13C C12C 118.3(21) . . n
O24A C13C C12C 124.2(21) . . n
C13C C14C C15C 124.1(25) . . n
C10C C15C C14C 118.4(26) . . n
C13C O24A C16C 114.9(28) . . n
N16 C10D C11D 135.2(30) . . n
N16 C10D C15D 109.9(26) . . n
C11D C10D C15D 114.8(28) . . n
C12D C11D C10D 121.5(35) . . n
C13D C12D C11D 121.4(36) . . n
C12D C13D C14D 124.7(40) . . n
C12D C13D O24B 124.3(35) . . n
C14D C13D O24B 110.3(45) . . n
C13D C14D C15D 117.6(41) . . n
C14D C15D C10D 119.5(34) . . n
C16D O24B C13D 125.5(45) . . n
O2 C1 O1 126.3(8) . . y
O2 C1 C3 116.2(7) . . y
O1 C1 C3 117.3(7) . . y
O3 C2 O4 127.0(8) . . y
O3 C2 C4 117.9(7) . . y
O4 C2 C4 115.1(7) . . y
F2 C3 F1 108.2(8) . . y
F2 C3 C1 108.7(7) . . y
F1 C3 C1 111.3(7) . . y
F2 C3 C4 107.9(7) . . y
F1 C3 C4 106.7(7) . . y
C1 C3 C4 113.8(8) . . y
F3 C4 F4 105.6(8) . . y
F3 C4 C2 112.4(7) . . y
F4 C4 C2 110.7(7) . . y
F3 C4 C3 108.1(7) . . y
F4 C4 C3 106.7(7) . . y
C2 C4 C3 112.9(8) . . y
N1 C5 N2 120.1(8) . . y
C11 C6 C7 118.3(8) . . n
C11 C6 N1 122.8(7) . . n
C7 C6 N1 118.9(8) . . n
C8 C7 C6 120.7(9) . . n
C7 C8 C9 121.0(9) . . n
C1O C9 O5 126.4(9) . . n
C1O C9 C8 118.3(8) . . n
O5 C9 C8 115.3(8) . . n
C9 C1O C11 121.5(8) . . n
C6 C11 C1O 120.1(8) . . n
C18 C13 C14 115.9(8) . . n
C18 C13 N2 124.9(8) . . n
C14 C13 N2 119.1(8) . . n
C13 C14 C15 123.3(10) . . n
C16 C15 C14 119.7(11) . . n
C17 C16 C15 118.2(9) . . n
C17 C16 O6 116.6(9) . . n
C15 C16 O6 125.1(10) . . n
C16 C17 C18 120.3(10) . . n
C13 C18 C17 122.1(10) . . n
N3 C20 N4 120.9(8) . . y
C26 C21 C22 117.8(8) . . n
C26 C21 N3 120.1(8) . . n
C22 C21 N3 121.9(8) . . n
C23 C22 C21 120.1(10) . . n
C24 C23 C22 122.1(11) . . n
C23 C24 C25 118.5(9) . . n
C23 C24 O7 116.3(10) . . n
C25 C24 O7 124.9(9) . . n
C24 C25 C26 120.5(9) . . n
C21 C26 C25 120.8(9) . . n
C33 C28 C29 115.8(9) . . n
C33 C28 N4 121.6(9) . . n
C29 C28 N4 122.6(8) . . n
C30 C29 C28 121.9(10) . . n
C29 C30 C31 121.3(12) . . n
O8 C31 C32 125.0(11) . . n
O8 C31 C30 115.7(11) . . n
C32 C31 C30 119.3(10) . . n
C31 C32 C33 117.9(10) . . n
C28 C33 C32 123.7(11) . . n
N5 C35 N6 119.8(8) . . y
C41 C36 C37 116.8(8) . . n
C41 C36 N5 120.3(7) . . n
C37 C36 N5 122.9(8) . . n
C36 C37 C38 121.5(8) . . n
C39 C38 C37 120.3(8) . . n
O9 C39 C40 116.0(8) . . n
O9 C39 C38 124.9(8) . . n
C40 C39 C38 118.9(8) . . n
C39 C40 C41 120.6(9) . . n
C40 C41 C36 121.7(9) . . n
C48 C43 C44 118.0(9) . . n
C48 C43 N6 124.0(8) . . n
C44 C43 N6 117.9(8) . . n
C43 C44 C45 121.3(10) . . n
C46 C45 C44 121.4(10) . . n
C45 C46 O10 125.8(10) . . n
C45 C46 C47 117.2(9) . . n
O10 C46 C47 117.0(9) . . n
C48 C47 C46 121.4(9) . . n
C43 C48 C47 120.4(10) . . n
N7 C50 N8 119.4(7) . . y
C56 C51 C52 117.4(7) . . n
C56 C51 N7 119.6(7) . . n
C52 C51 N7 123.0(8) . . n
C53 C52 C51 120.4(9) . . n
C52 C53 C54 121.6(8) . . n
O11 C54 C55 115.6(9) . . n
O11 C54 C53 126.0(8) . . n
C55 C54 C53 118.3(8) . . n
C54 C55 C56 119.7(9) . . n
C51 C56 C55 122.5(8) . . n
C63 C58 C59 117.7(8) . . n
C63 C58 N8 124.9(9) . . n
C59 C58 N8 117.4(8) . . n
C58 C59 C60 120.0(11) . . n
C61 C60 C59 120.3(11) . . n
C62 C61 O12 126.8(13) . . n
C62 C61 C60 118.2(9) . . n
O12 C61 C60 115.0(12) . . n
C61 C62 C63 123.1(12) . . n
C62 C63 C58 120.6(11) . . n
N10 C65 N9 120.4(8) . . y
C67 C66 C71 119.0(9) . . n
C67 C66 N9 123.6(9) . . n
C71 C66 N9 117.1(9) . . n
C66 C67 C68 119.8(11) . . n
C69 C68 C67 121.5(12) . . n
C68 C69 O13 117.0(11) . . n
C68 C69 C70 119.8(10) . . n
O13 C69 C70 123.2(11) . . n
C69 C70 C71 119.6(10) . . n
C70 C71 C66 120.2(10) . . n
C78 C73 C74 116.7(9) . . n
C78 C73 N10 125.6(9) . . n
C74 C73 N10 117.6(9) . . n
C75 C74 C73 121.1(11) . . n
C74 C75 C76 121.4(11) . . n
C77 C76 O14 126.8(11) . . n
C77 C76 C75 118.7(10) . . n
O14 C76 C75 114.5(11) . . n
C76 C77 C78 119.8(11) . . n
C73 C78 C77 122.2(11) . . n
N12 C80 N11 121.1(8) . . y
C82 C81 C86 118.6(8) . . n
C82 C81 N11 123.2(8) . . n
C86 C81 N11 118.2(7) . . n
C81 C82 C83 120.2(9) . . n
C84 C83 C82 121.0(9) . . n
C83 C84 O15 125.0(9) . . n
C83 C84 C85 120.3(9) . . n
O15 C84 C85 114.7(9) . . n
C86 C85 C84 117.5(9) . . n
C86 C85 C84 117.5(9) . . n
C81 C86 C85 122.3(9) . . n
C93 C88 C89 117.5(8) . . n
C93 C88 N12 120.0(8) . . n
C89 C88 N12 122.5(9) . . n
C90 C89 C88 121.1(9) . . n
C89 C90 C91 120.0(9) . . n
C92 C91 O16 115.4(9) . . n
C92 C91 C90 120.3(9) . . n
O16 C91 C90 124.3(9) . . n
C91 C92 C93 119.0(9) . . n
C92 C93 C88 122.2(8) . . n
O17 C95 O18 127.0(9) . . n
O17 C95 C97 118.6(8) . . n
O18 C95 C97 114.4(8) . . n
O19 C96 O20 127.4(9) . . n
O19 C96 C98 117.7(7) . . n
O20 C96 C98 114.9(8) . . n
F6 C97 F5 107.9(8) . . y
F6 C97 C98 109.8(8) . . y
F5 C97 C98 108.1(8) . . y
F6 C97 C95 109.8(8) . . y
F5 C97 C95 109.2(8) . . y
C98 C97 C95 111.9(7) . . y
F7 C98 F8 107.3(7) . . y
F7 C98 C97 108.5(7) . . y
F8 C98 C97 109.1(8) . . y
F7 C98 C96 110.0(7) . . y
F8 C98 C96 109.3(7) . . y
C97 C98 C96 112.5(7) . . y
N13 C99 N14 118.5(9) . . y
C112 C107 C108 117.4(9) . . n
C112 C107 N14 123.7(9) . . n
C108 C107 N14 118.6(9) . . n
C109 C108 C107 120.9(11) . . n
C108 C109 C110 120.4(10) . . n
O22 C110 C111 125.5(11) . . n
O22 C110 C109 115.1(10) . . n
C111 C110 C109 119.4(10) . . n
C112 C111 C110 119.5(11) . . n
C107 C112 C111 122.3(10) . . n
N16 C114 N15 118.7(10) . . y
C116 C115 C120 115.4(10) . . n
C116 C115 N15 125.2(10) . . n
C120 C115 N15 119.1(9) . . n
C115 C116 C117 122.8(12) . . n
C118 C117 C116 120.0(13) . . n
C117 C118 C119 119.4(11) . . n
C117 C118 O23 115.4(12) . . n
C119 C118 O23 125.1(11) . . n
C118 C119 C120 119.4(11) . . n
C115 C120 C119 123.0(10) . . n
N17 C129 N18 121.9(9) . . y
C131 C130 C135 117.7(9) . . n
C131 C130 N17 123.5(9) . . n
C135 C130 N17 118.7(9) . . n
C130 C131 C132 122.4(10) . . n
C131 C132 C133 119.7(10) . . n
O25 C133 C132 117.6(10) . . n
O25 C133 C134 123.5(10) . . n
C132 C133 C134 118.9(10) . . n
C135 C134 C133 118.9(9) . . n
C130 C135 C134 122.3(10) . . n
C142 C137 C138 118.3(8) . . n
C142 C137 N18 119.3(8) . . n
C138 C137 N18 122.3(8) . . n
C139 C138 C137 121.8(9) . . n
C138 C139 C140 119.8(9) . . n
O26 C140 C141 124.6(9) . . n
O26 C140 C139 116.8(8) . . n
C141 C140 C139 118.7(9) . . n
C140 C141 C142 121.4(10) . . n
C137 C142 C141 119.9(9) . . n
N19 C144 N20 119.8(8) . . y
C146 C145 C150 117.3(8) . . n
C146 C145 N19 119.7(9) . . n
C150 C145 N19 122.9(8) . . n
C147 C146 C145 120.8(9) . . n
C148 C147 C146 122.6(9) . . n
C147 C148 O27 126.4(9) . . n
C147 C148 C149 118.1(9) . . n
O27 C148 C149 115.6(10) . . n
C150 C149 C148 120.2(10) . . n
C149 C150 C145 120.9(9) . . n
C153 C152 C157 118.5(8) . . n
C153 C152 N20 118.4(8) . . n
C157 C152 N20 122.9(8) . . n
C154 C153 C152 120.9(10) . . n
C153 C154 C155 119.4(9) . . n
C156 C155 O28 124.9(10) . . n
C156 C155 C154 121.3(9) . . n
O28 C155 C154 113.8(9) . . n
C155 C156 C157 119.6(9) . . n
C152 C157 C156 120.3(9) . . n
N22 C159 N21 121.4(8) . . y
C165 C160 C161 118.1(9) . . n
C165 C160 N21 121.0(8) . . n
C161 C160 N21 120.9(8) . . n
C162 C161 C160 119.8(9) . . n
C163 C162 C161 121.7(11) . . n
C162 C163 C164 119.1(10) . . n
C162 C163 O29 116.0(11) . . n
C164 C163 O29 124.8(10) . . n
C163 C164 C165 120.7(9) . . n
C160 C165 C164 120.6(9) . . n
C168 C167 C172 117.1(8) . . n
C168 C167 N22 123.1(8) . . n
C172 C167 N22 119.8(9) . . n
C167 C168 C169 122.4(9) . . n
C168 C169 C170 120.0(11) . . n
O30 C170 C171 125.3(10) . . n
O30 C170 C169 115.9(11) . . n
C171 C170 C169 118.7(9) . . n
C170 C171 C172 119.9(9) . . n
C171 C172 C167 121.9(10) . . n
N23 C174 N24 120.7(8) . . y
C180 C175 C176 117.5(9) . . n
C180 C175 N23 123.9(8) . . n
C176 C175 N23 118.7(8) . . n
C177 C176 C175 121.3(11) . . n
C176 C177 C178 120.9(11) . . n
C179 C178 O31 126.5(13) . . n
C179 C178 C177 117.0(10) . . n
O31 C178 C177 116.4(12) . . n
C178 C179 C180 121.9(13) . . n
C175 C180 C179 121.4(11) . . n
C187 C182 C183 118.0(8) . . n
C187 C182 N24 124.5(8) . . n
C183 C182 N24 117.5(7) . . n
C182 C183 C184 121.4(9) . . n
C185 C184 C183 118.4(9) . . n
C186 C185 O32 115.4(9) . . n
C186 C185 C184 120.3(9) . . n
O32 C185 C184 124.2(10) . . n
C185 C186 C187 120.6(9) . . n
C182 C187 C186 121.2(9) . . n
Cl1 C189 Cl2 110.2(9) . . n
Cl3 C190 Cl4 112.0(9) . . n
Cl6 C191 Cl5 111.2(11) . . n
Cl7 C192 Cl8 119.0(21) . . n
Cl10 C193 Cl9B 147.1(39) . . n
Cl10 C193 Cl9A 108.2(33) . . n
Cl11 C194 Cl12 113.8(24) . . n
Cl13 C195 Cl14 104.4(11) . . n
C198 C197 C196 118.1(21) . . n
C199 C198 C197 106.7(24) . . n
C204 C200 C202 105.6(19) . . n
C204 C200 C203 70.9(18) . . n
C202 C200 C203 43.4(15) . . n
C204 C200 C201 51.2(13) . . n
C202 C200 C201 114.4(17) . . n
C203 C200 C201 108.6(18) . . n
C204 C201 C200 47.8(12) . . n
C203 C202 C200 72.5(24) . . n
C202 C203 C200 64.2(23) . . n
C202 C203 C204 102.9(28) . . n
C200 C203 C204 47.4(13) . . n
C200 C204 C201 81.0(16) . . n
C200 C204 C203 61.7(17) . . n
C201 C204 C203 123.1(20) . . n

loop_
_geom_bond_atom_site_label_1
_geom_bond_atom_site_label_2
_geom_bond_distance
_geom_bond_site_symmetry_2
_geom_bond_publ_flag
Mo1 Mo2 2.0865(11) . y
Mo1 N3 2.113(7) . y
Mo1 N1 2.126(7) . y
Mo1 N5 2.146(7) . y
Mo1 O1 2.175(6) . y
Mo2 N6 2.132(7) . y
Mo2 N4 2.134(8) . y
Mo2 O2 2.156(6) . y
Mo2 N2 2.159(7) . y
Mo3 Mo4 2.0857(10) . y
Mo3 N9 2.119(8) . y
Mo3 N7 2.139(7) . y
Mo3 N11 2.149(7) . y
Mo3 O3 2.169(6) . y
Mo4 N10 2.125(7) . y
Mo4 N12 2.137(7) . y
Mo4 N8 2.140(7) . y
Mo4 O4 2.155(6) . y
Mo5 Mo6 2.0918(11) . y
Mo5 N16 2.100(8) . y
Mo5 N14 2.127(8) . y
Mo5 N17 2.155(8) . y
Mo5 O17 2.175(7) . y
Mo6 N15 2.098(9) . y
Mo6 N18 2.125(8) . y
Mo6 N13 2.134(9) . y
Mo6 O18 2.144(6) . y
Mo7 Mo8 2.0879(11) . y
Mo7 N19 2.125(8) . y
Mo7 N21 2.155(8) . y
Mo7 N23 2.165(7) . y
Mo7 O19 2.169(6) . y
Mo8 N22 2.104(8) . y
Mo8 N20 2.126(7) . y
Mo8 N24 2.140(7) . y
Mo8 O20 2.165(6) . y
Cl1 C189 1.48(2) . n
Cl2 C189 1.94(2) . n
Cl3 C190 1.70(2) . n
Cl4 C190 1.76(2) . n
Cl5 C191 1.67(2) . n
Cl6 C191 1.66(2) . n
Cl7 C192 1.59(3) . n
Cl8 C192 1.64(3) . n
Cl9A C193 1.84(6) . n
Cl9B C193 1.44(3) . n
Cl10 C193 1.29(2) . n
Cl11 C194 1.64(3) . n
Cl12 C194 1.66(3) . n
Cl13 C195 1.72(2) . n
Cl14 C195 1.74(3) . n
F1 C3 1.339(11) . y
F2 C3 1.336(11) . y
F3 C4 1.348(10) . y
F4 C4 1.352(11) . y
F5 C97 1.361(11) . y
F6 C97 1.324(10) . y
F7 C98 1.330(10) . y
F8 C98 1.339(10) . y
O1 C1 1.255(10) . y
O2 C1 1.238(10) . y
O3 C2 1.228(10) . y
O4 C2 1.257(9) . y
O5 C9 1.367(11) . n
O5 C12 1.416(12) . n
O6 C19 1.38(2) . n
O6 C16 1.389(12) . n
O7 C24 1.375(12) . n
O7 C27 1.414(12) . n
O8 C31 1.367(13) . n
O8 C34 1.41(2) . n
O9 C39 1.362(10) . n
O9 C42 1.435(12) . n
O10 C46 1.362(12) . n
O10 C49 1.39(2) . n
O11 C54 1.332(11) . n
O11 C57 1.432(13) . n
O12 C64 1.20(2) . n
O12 C61 1.372(12) . n
O13 C69 1.364(12) . n
O13 C72 1.41(2) . n
O14 C76 1.382(12) . n
O14 C79 1.42(2) . n
O15 C84 1.383(12) . n
O15 C87 1.389(15) . n
O16 C91 1.381(12) . n
O16 C94 1.414(14) . n
O17 C95 1.247(11) . y
O18 C95 1.261(11) . y
O19 C96 1.225(11) . y
O20 C96 1.238(10) . y
O22 C110 1.368(12) . n
O22 C113 1.44(2) . n
O23 C121 1.36(2) . n
O23 C118 1.386(13) . n
O25 C133 1.360(13) . n
O25 C136 1.396(15) . n
O26 C140 1.359(11) . n
O26 C143 1.403(14) . n
O27 C148 1.377(11) . n
O27 C151 1.378(15) . n
O28 C158 1.389(15) . n
O28 C155 1.399(11) . n
O29 C163 1.381(14) . n
O29 C166 1.420(15) . n
O30 C170 1.351(12) . n
O30 C173 1.392(15) . n
O31 C178 1.366(13) . n
O31 C181 1.43(2) . n
O32 C185 1.373(12) . n
O32 C188 1.389(15) . n
N1 C5 1.312(11) . y
N1 C6 1.445(11) . y
N2 C5 1.318(11) . y
N2 C13 1.421(10) . y
N3 C20 1.323(11) . y
N3 C21 1.419(11) . y
N4 C20 1.330(11) . y
N4 C28 1.407(11) . y
N5 C35 1.304(11) . y
N5 C36 1.423(11) . y
N6 C35 1.337(11) . y
N6 C43 1.436(11) . y
N7 C50 1.319(11) . y
N7 C51 1.411(10) . y
N8 C50 1.332(11) . y
N8 C58 1.428(10) . y
N9 C65 1.338(12) . y
N9 C66 1.431(12) . y
N10 C65 1.313(12) . y
N10 C73 1.421(11) . y
N11 C80 1.332(11) . y
N11 C81 1.433(11) . y
N12 C80 1.317(11) . y
N12 C88 1.404(11) . y
N13 C99 1.332(12) . y
N13 C10B 1.43(2) . y
N13 C10A 1.48(2) . y
N14 C99 1.330(12) . y
N14 C107 1.428(12) . y
N15 C114 1.367(13) . y
N15 C115 1.398(13) . y
N16 C114 1.326(14) . y
N16 C10D 1.38(3) . y
N16 C10C 1.51(2) . y
N17 C129 1.314(11) . y
N17 C130 1.424(12) . y
N18 C129 1.331(13) . y
N18 C137 1.414(11) . y
N19 C144 1.328(11) . y
N19 C145 1.416(11) . y
N20 C144 1.328(11) . y
N20 C152 1.435(11) . y
N21 C159 1.315(11) . y
N21 C160 1.423(12) . y
N22 C159 1.310(11) . y
N22 C167 1.416(11) . y
N23 C174 1.317(11) . y
N23 C175 1.417(11) . y
N24 C174 1.322(12) . y
N24 C182 1.453(11) . y
C10A C15A 1.36(3) . n
C10A C11A 1.42(2) . n
C11A C12A 1.38(2) . n
C12A C13A 1.34(3) . n
C13A C14A 1.39(3) . n
C13A O21A 1.52(2) . n
C14A C15A 1.39(2) . n
C16A O21A 1.29(3) . n
C10B C15B 1.37(3) . n
C10B C11B 1.41(3) . n
C11B C12B 1.38(3) . n
C12B C13B 1.34(3) . n
C13B C14B 1.40(3) . n
C13B O21B 1.53(3) . n
C14B C15B 1.39(3) . n
C16B O21B 1.27(4) . n
C10C C15C 1.34(4) . n
C10C C11C 1.37(3) . n
C11C C12C 1.42(3) . n
C12C C13C 1.40(4) . n
C13C C14C 1.35(4) . n
C13C O24A 1.38(3) . n
C14C C15C 1.35(4) . n
C16C O24A 1.40(4) . n
C10D C11D 1.40(4) . n
C10D C15D 1.48(5) . n
C11D C12D 1.33(5) . n
C12D C13D 1.30(6) . n
C13D C14D 1.33(5) . n
C13D O24B 1.44(5) . n
C14D C15D 1.39(6) . n
C16D O24B 1.26(7) . n
C1 C3 1.527(13) . y
C2 C4 1.528(13) . y
C3 C4 1.555(12) . y
C6 C11 1.369(12) . n
C6 C7 1.416(13) . n
C7 C8 1.354(13) . n
C8 C9 1.397(14) . n
C9 C1O 1.363(13) . n
C1O C11 1.393(12) . n
C13 C18 1.347(14) . n
C13 C14 1.348(14) . n
C14 C15 1.373(14) . n
C15 C16 1.36(2) . n
C16 C17 1.35(2) . n
C17 C18 1.392(15) . n
C21 C26 1.368(12) . n
C21 C22 1.392(15) . n
C22 C23 1.364(15) . n
C23 C24 1.351(15) . n
C24 C25 1.365(14) . n
C25 C26 1.384(13) . n
C28 C33 1.369(13) . n
C28 C29 1.406(14) . n
C29 C30 1.36(2) . n
C30 C31 1.38(2) . n
C31 C32 1.38(2) . n
C32 C33 1.411(14) . n
C36 C41 1.382(13) . n
C36 C37 1.381(12) . n
C37 C38 1.379(13) . n
C38 C39 1.371(13) . n
C39 C40 1.365(14) . n
C40 C41 1.371(13) . n
C43 C48 1.365(13) . n
C43 C44 1.365(13) . n
C44 C45 1.392(14) . n
C45 C46 1.334(14) . n
C46 C47 1.41(2) . n
C47 C48 1.372(14) . n
C51 C56 1.389(12) . n
C51 C52 1.396(12) . n
C52 C53 1.395(12) . n
C53 C54 1.392(14) . n
C54 C55 1.389(13) . n
C55 C56 1.393(12) . n
C58 C63 1.393(14) . n
C58 C59 1.395(14) . n
C59 C60 1.398(14) . n
C60 C61 1.39(2) . n
C61 C62 1.34(2) . n
C62 C63 1.358(15) . n
C66 C67 1.360(14) . n
C66 C71 1.413(13) . n
C67 C68 1.403(15) . n
C68 C69 1.36(2) . n
C69 C70 1.38(2) . n
C70 C71 1.398(14) . n
C73 C78 1.38(2) . n
C73 C74 1.397(14) . n
C74 C75 1.357(15) . n
C75 C76 1.39(2) . n
C76 C77 1.36(2) . n
C77 C78 1.390(15) . n
C81 C82 1.373(12) . n
C81 C86 1.377(13) . n
C82 C83 1.386(13) . n
C83 C84 1.356(14) . n
C84 C85 1.403(14) . n
C85 C86 1.391(13) . n
C88 C93 1.377(13) . n
C88 C89 1.393(12) . n
C89 C90 1.371(13) . n
C90 C91 1.381(14) . n
C91 C92 1.367(14) . n
C92 C93 1.383(13) . n
C95 C97 1.564(14) . y
C96 C98 1.554(13) . y
C97 C98 1.524(14) . y
C107 C112 1.38(2) . n
C107 C108 1.404(14) . n
C108 C109 1.37(2) . n
C109 C110 1.39(2) . n
C110 C111 1.38(2) . n
C111 C112 1.381(15) . n
C115 C116 1.36(2) . n
C115 C120 1.366(14) . n
C116 C117 1.40(2) . n
C117 C118 1.34(2) . n
C118 C119 1.36(2) . n
C119 C120 1.392(15) . n
C130 C131 1.371(15) . n
C130 C135 1.383(13) . n
C131 C132 1.381(15) . n
C132 C133 1.40(2) . n
C133 C134 1.40(2) . n
C134 C135 1.393(15) . n
C137 C142 1.384(14) . n
C137 C138 1.382(13) . n
C138 C139 1.376(13) . n
C139 C140 1.391(14) . n
C140 C141 1.372(14) . n
C141 C142 1.389(14) . n
C145 C146 1.374(13) . n
C145 C150 1.386(14) . n
C146 C147 1.361(13) . n
C147 C148 1.339(15) . n
C148 C149 1.387(15) . n
C149 C150 1.377(14) . n
C152 C153 1.392(13) . n
C152 C157 1.398(14) . n
C153 C154 1.368(14) . n
C154 C155 1.399(15) . n
C155 C156 1.345(14) . n
C156 C157 1.402(13) . n
C160 C165 1.370(13) . n
C160 C161 1.410(14) . n
C161 C162 1.388(14) . n
C162 C163 1.35(2) . n
C163 C164 1.37(2) . n
C164 C165 1.399(13) . n
C167 C168 1.358(14) . n
C167 C172 1.391(13) . n
C168 C169 1.362(14) . n
C169 C170 1.40(2) . n
C170 C171 1.37(2) . n
C171 C172 1.372(12) . n
C175 C180 1.339(14) . n
C175 C176 1.394(13) . n
C176 C177 1.364(14) . n
C177 C178 1.39(2) . n
C178 C179 1.35(2) . n
C179 C180 1.392(15) . n
C182 C187 1.362(13) . n
C182 C183 1.386(13) . n
C183 C184 1.396(14) . n
C184 C185 1.386(15) . n
C185 C186 1.348(14) . n
C186 C187 1.384(14) . n
C196 C197 1.65(3) . n
C197 C198 1.55(3) . n
C198 C199 1.34(3) . n
C200 C204 1.35(3) . n
C200 C202 1.53(3) . n
C200 C203 1.62(4) . n
C200 C201 1.80(3) . n
C201 C204 1.42(3) . n
C202 C203 1.16(4) . n
C203 C204 1.73(4) . n
